data_7131399
loop_
_publ_author_name
'Salsi, Federico'
'Hagenbach, Adelheid'
'Figueroa, Joshua S.'
'Abram, Ulrich'

_publ_section_title
;
 Na[Tc(CO)(CN<i>p</i>-F-Ar<sup>DArF2</sup>)<sub>4</sub>]: an isocyanide
 analogue of the elusive Na[Tc(CO)<sub>5</sub>].
;
_journal_issue 27
_journal_name_full 'Chemical communications (Cambridge, England)'
_journal_page_first 4028
_journal_page_last 4031
_journal_paper_doi 10.1039/d3cc00946g
_journal_volume 59
_journal_year 2023
_chemical_formula_moiety 'C93 H32 F52 N4 O Tc'
_chemical_formula_sum 'C93 H32 F52 N4 O Tc'
_chemical_formula_weight 2307.22
_space_group_crystal_system triclinic
_space_group_IT_number 2
_space_group_name_Hall '-P 1'
_space_group_name_H-M_alt 'P -1'
_atom_sites_solution_hydrogens geom
_atom_sites_solution_primary iterative
_audit_creation_date 2022-12-21
_audit_creation_method
;
Olex2 1.3
(compiled 2019.09.11 svn.r3662 for OlexSys, GUI svn.r5938)
;
_audit_update_record
;
2023-01-30 deposited with the CCDC.	2023-03-09 downloaded from the CCDC.
;
_cell_angle_alpha 84.718(19)
_cell_angle_beta 86.25(2)
_cell_angle_gamma 73.327(19)
_cell_formula_units_Z 2
_cell_length_a 14.324(10)
_cell_length_b 15.260(9)
_cell_length_c 21.510(14)
_cell_measurement_reflns_used 9090
_cell_measurement_temperature 100.0
_cell_measurement_theta_max 26.09
_cell_measurement_theta_min 2.32
_cell_volume 4481(5)
_computing_molecular_graphics 'Olex2 1.3 (Dolomanov et al., 2009)'
_computing_publication_material 'Olex2 1.3 (Dolomanov et al., 2009)'
_computing_structure_refinement 'olex2.refine 1.3 (Bourhis et al., 2015)'
_computing_structure_solution 'olex2.solve 1.3 (Bourhis et al., 2015)'
_diffrn_ambient_temperature 100.0
_diffrn_detector 'CMOS area detector'
_diffrn_detector_area_resol_mean 10.42
_diffrn_detector_type 'PHOTON 100'
_diffrn_measured_fraction_theta_full 0.999
_diffrn_measured_fraction_theta_max 0.996
_diffrn_measurement_device 'Bruker D8 Venture Duo'
_diffrn_measurement_method '\f and \w scans'
_diffrn_radiation_monochromator 'W/C multilayer mirrors'
_diffrn_radiation_probe x-ray
_diffrn_radiation_type MoK\a
_diffrn_radiation_wavelength 0.71073
_diffrn_radiation_xray_symbol K-L~2,3~
_diffrn_reflns_av_R_equivalents 0.1044
_diffrn_reflns_av_unetI/netI 0.0497
_diffrn_reflns_Laue_measured_fraction_full 0.999
_diffrn_reflns_Laue_measured_fraction_max 0.996
_diffrn_reflns_limit_h_max 18
_diffrn_reflns_limit_h_min -18
_diffrn_reflns_limit_k_max 19
_diffrn_reflns_limit_k_min -19
_diffrn_reflns_limit_l_max 27
_diffrn_reflns_limit_l_min -27
_diffrn_reflns_number 178241
_diffrn_reflns_point_group_measured_fraction_full 0.999
_diffrn_reflns_point_group_measured_fraction_max 0.996
_diffrn_reflns_theta_full 25.242
_diffrn_reflns_theta_max 27.098
_diffrn_reflns_theta_min 2.052
_diffrn_source 'micro-focus sealed tube'
_diffrn_source_target Mo
_diffrn_source_type 'Incoatec I\mS 1.0'
_diffrn_standards_number 0
_exptl_absorpt_coefficient_mu 0.321
_exptl_absorpt_correction_T_max 0.7455
_exptl_absorpt_correction_T_min 0.6511
_exptl_absorpt_process_details
;
SADABS-2016/2 (Bruker,2016/2) was used for absorption correction.
wR2(int) was 0.0968 before and 0.0749 after correction.
The Ratio of minimum to maximum transmission is 0.8734.
The \l/2 correction factor is Not present.
;
_exptl_crystal_colour yellow
_exptl_crystal_colour_primary yellow
_exptl_crystal_density_diffrn 1.710
_exptl_crystal_description plate
_exptl_crystal_F_000 2274
_exptl_crystal_size_max 0.25
_exptl_crystal_size_mid 0.24
_exptl_crystal_size_min 0.02
_refine_diff_density_max 1.876
_refine_diff_density_min -1.353
_refine_diff_density_rms 0.118
_refine_ls_extinction_method none
_refine_ls_goodness_of_fit_ref 1.085
_refine_ls_hydrogen_treatment constr
_refine_ls_matrix_type full
_refine_ls_number_parameters 1362
_refine_ls_number_reflns 19699
_refine_ls_number_restraints 50
_refine_ls_restrained_S_all 1.095
_refine_ls_R_factor_all 0.0997
_refine_ls_R_factor_gt 0.0807
_refine_ls_shift/su_max 0.036
_refine_ls_shift/su_mean 0.003
_refine_ls_structure_factor_coef Fsqd
_refine_ls_weighting_details 'w=1/[\s^2^(Fo^2^)+(0.0713P)^2^+23.6311P] where P=(Fo^2^+2Fc^2^)/3'
_refine_ls_weighting_scheme calc
_refine_ls_wR_factor_gt 0.1893
_refine_ls_wR_factor_ref 0.2007
_reflns_Friedel_coverage 0.000
_reflns_number_gt 15980
_reflns_number_total 19699
_reflns_threshold_expression 'I > 2\s(I)'
_cod_data_source_file d3cc00946g2.cif
_cod_data_source_block tchydride
_cod_depositor_comments 'Adding full bibliography for 7131398--7131400.cif.'
_cod_database_code 7131399
_shelx_shelxl_version_number 2018/3
_shelx_space_group_comment
;
The symmetry employed for this shelxl refinement is uniquely defined
by the following loop, which should always be used as a source of
symmetry information in preference to the above space-group names.
They are only intended as comments.
;
_shelx_estimated_absorpt_t_max 0.994
_shelx_estimated_absorpt_t_min 0.924
_olex2_refinement_description
;
1. Fixed Uiso
 At 1.2 times of:
  All C(H) groups
2. Restrained distances
 F2-C041 \\sim F2A-C041
 with sigma of 0.02
 F1-C041 \\sim F1A-C041
 with sigma of 0.02
 F3-C041 \\sim F3A-C041
 with sigma of 0.02
 F1-F2 \\sim F2-F3 \\sim F3-F1
 with sigma of 0.02
 F1A-F2A \\sim F2A-F3A \\sim F3A-F1A
 with sigma of 0.02
 F4A-F5A \\sim F5A-F6A \\sim F6A-F4A
 with sigma of 0.02
 F4-F5 \\sim F5-F6 \\sim F6-F4
 with sigma of 0.02
 F4-C047 \\sim F5-C047 \\sim F6-C047
 with sigma of 0.02
 F4A-C047 \\sim F5A-C047 \\sim F6A-C047
 with sigma of 0.02
 F9-C042 \\sim F8A-C042
 with sigma of 0.02
 F7-C042 \\sim F9A-C042
 with sigma of 0.02
 F8-C042 \\sim F7A-C042
 with sigma of 0.02
 F7-F8 \\sim F8-F9 \\sim F9-F7
 with sigma of 0.02
 F7A-F8A \\sim F8A-F9A \\sim F9A-F7A
 with sigma of 0.02
 F11-C040 \\sim F10A-C040
 with sigma of 0.02
 F10-C040 \\sim F12A-C040
 with sigma of 0.02
 F12-C040 \\sim F11A-C040
 with sigma of 0.02
 F10-F11 \\sim F11-F12 \\sim F12-F10
 with sigma of 0.02
 F10A-F11A \\sim F11A-F12A \\sim F12A-F10A
 with sigma of 0.02
 Tc-C3 \\sim Tc1A-C3
 with sigma of 0.02
 Tc-C2 \\sim Tc1A-C2
 with sigma of 0.02
 Tc-C5 \\sim Tc1A-C5
 with sigma of 0.02
 Tc-C4 \\sim Tc1A-C4
 with sigma of 0.02
 Tc-C1 \\sim Tc1A-C1A
 with sigma of 0.02
 O1-C1 \\sim O1A-C1A
 with sigma of 0.02
 Tc-O1 \\sim Tc1A-O1A
 with sigma of 0.04
 C3-C1 \\sim C3-C1A
 with sigma of 0.04
 C2-C1 \\sim C2-C1A
 with sigma of 0.04
 C5-C1 \\sim C5-C1A
 with sigma of 0.04
 C4-C1 \\sim C4-C1A
 with sigma of 0.04
3. Uiso/Uaniso restraints and constraints
Uanis(F1) = Uanis(F2) = Uanis(F3) = Uanis(F1A) = Uanis(F2A) = Uanis(F3A)
Uanis(F4) = Uanis(F5) = Uanis(F6) = Uanis(F4A) = Uanis(F5A) = Uanis(F6A)
Uanis(F7) = Uanis(F8) = Uanis(F9) = Uanis(F7A) = Uanis(F8A) = Uanis(F9A)
Uanis(F10) = Uanis(F11) = Uanis(F12) = Uanis(F10A) = Uanis(F11A) = Uanis(F12A)
Uanis(Tc) = Uanis(Tc1A)
Uanis(C1A) = Uanis(C1)
Uanis(O1) = Uanis(O1A)
4. Others
 Sof(F6A)=Sof(F5A)=Sof(F4A)=1-FVAR(1)
 Sof(F5)=Sof(F4)=Sof(F6)=FVAR(1)
 Sof(F2A)=Sof(F3A)=Sof(F1A)=1-FVAR(2)
 Sof(F2)=Sof(F1)=Sof(F3)=FVAR(2)
 Sof(F7A)=Sof(F8A)=Sof(F9A)=1-FVAR(3)
 Sof(F9)=Sof(F7)=Sof(F8)=FVAR(3)
 Sof(F12A)=Sof(F10A)=Sof(F11A)=1-FVAR(4)
 Sof(F11)=Sof(F10)=Sof(F12)=FVAR(4)
 Sof(O1A)=Sof(C1A)=Sof(Tc1A)=1-FVAR(5)
 Sof(Tc)=Sof(O1)=Sof(C1)=FVAR(5)
5.a Aromatic/amide H refined with riding coordinates:
 C01C(H01C), C01P(H01P), C01T(H01T), C01U(H01U), C01X(H01X), C01Z(H01Z),
 C025(H025), C028(H028), C02B(H02B), C02C(H02C), C02H(H02H), C02K(H02K),
 C02N(H02N), C02O(H02O), C02R(H02R), C02T(H02T), C02V(H02V), C02Z(H02Z),
 C030(H030), C031(H031), C032(H032), C033(H033), C034(H034), C03F(H03F),
 C03G(H03G), C03J(H03J), C03K(H03K), C03N(H03N), C03Q(H03Q), C03X(H03X),
 C03Y(H03Y), C045(H045)
;
_olex2_submission_special_instructions 'No special instructions were received'

loop_
_space_group_symop_operation_xyz
'x, y, z'
'-x, -y, -z'

loop_
_atom_site_label
_atom_site_type_symbol
_atom_site_fract_x
_atom_site_fract_y
_atom_site_fract_z
_atom_site_U_iso_or_equiv
_atom_site_adp_type
_atom_site_occupancy
_atom_site_site_symmetry_order
_atom_site_calc_flag
_atom_site_refinement_flags_posn
_atom_site_refinement_flags_adp
_atom_site_refinement_flags_occupancy
_atom_site_disorder_assembly
_atom_site_disorder_group
Tc Tc 0.53851(5) 0.30551(4) 0.24702(6) 0.01352(17) Uani 0.883(4) 1 d D . P A 1
F002 F 0.4161(2) 0.4212(2) 0.04268(14) 0.0304(6) Uani 1 1 d . . . . .
F003 F 0.3003(2) 0.85819(19) 0.34887(14) 0.0304(6) Uani 1 1 d . . . . .
F004 F 1.0220(2) -0.1840(2) 0.29797(15) 0.0373(8) Uani 1 1 d . . . . .
F005 F 0.7923(2) 0.3115(2) 0.32749(16) 0.0405(8) Uani 1 1 d . . . . .
F006 F 0.3215(2) 0.4646(2) 0.12299(15) 0.0379(8) Uani 1 1 d . . . . .
F007 F 0.4369(3) 0.8395(2) 0.08925(15) 0.0369(7) Uani 1 1 d . . . . .
F008 F 0.0685(3) 0.7967(2) 0.10709(17) 0.0444(9) Uani 1 1 d . . . . .
F009 F 0.3306(3) 0.6131(2) 0.45249(17) 0.0406(8) Uani 1 1 d . . . . .
F00A F 0.9587(2) 0.0896(2) 0.53795(15) 0.0375(8) Uani 1 1 d . . . . .
F00B F 0.4595(3) 0.8029(2) 0.18699(15) 0.0439(9) Uani 1 1 d . . . . .
F00C F 0.6942(3) 0.3490(2) 0.40609(15) 0.0399(8) Uani 1 1 d . . . . .
F00D F 0.3751(3) 0.4933(2) 0.51686(15) 0.0435(8) Uani 1 1 d . . . . .
F00E F 0.6054(3) 0.2365(2) 0.02275(18) 0.0473(9) Uani 1 1 d . . . . .
F00F F 0.1268(3) 0.3749(2) 0.17978(16) 0.0432(8) Uani 1 1 d . . . . .
F00G F 0.5426(2) 0.1775(3) 0.53964(15) 0.0493(10) Uani 1 1 d . . . . .
F00H F 0.1533(2) 0.0703(2) 0.48889(18) 0.0477(10) Uani 1 1 d . . . . .
F00I F 0.2115(3) 0.3501(2) 0.26209(18) 0.0446(9) Uani 1 1 d . . . . .
F00J F -0.0424(2) 0.7289(3) 0.12160(18) 0.0489(9) Uani 1 1 d . . . . .
F00K F 0.3232(3) 0.8076(2) 0.14917(19) 0.0477(9) Uani 1 1 d . . . . .
F00L F 0.9127(2) 0.5752(2) 0.02395(18) 0.0460(9) Uani 1 1 d . . . . .
F00M F 0.9580(3) 0.2088(3) 0.47739(16) 0.0454(9) Uani 1 1 d . . . . .
F00N F 0.7189(3) 0.2669(2) 0.06785(17) 0.0546(11) Uani 1 1 d . . . . .
F00O F 0.7478(3) 0.2062(2) -0.01941(16) 0.0518(10) Uani 1 1 d . . . . .
F00P F 1.0516(3) 0.0855(3) 0.31569(17) 0.0529(10) Uani 1 1 d . . . . .
F00Q F 0.3020(2) 0.5495(2) 0.03638(18) 0.0450(9) Uani 1 1 d . . . . .
F00R F 0.8603(3) 0.2201(3) 0.55804(17) 0.0462(9) Uani 1 1 d . . . . .
F00S F 0.4354(2) 0.4910(3) 0.42330(17) 0.0437(8) Uani 1 1 d . . . . .
F00T F 0.0765(3) 0.6798(2) 0.05673(15) 0.0500(10) Uani 1 1 d . . . . .
F00U F 1.0006(3) 0.2283(3) 0.33078(16) 0.0548(10) Uani 1 1 d . . . . .
F00V F 0.0562(3) 0.4115(3) 0.26860(18) 0.0475(9) Uani 1 1 d . . . . .
F00W F 0.8319(3) 0.3793(3) 0.3995(2) 0.0605(12) Uani 1 1 d . . . . .
F00X F 1.1407(2) 0.1739(3) 0.28665(17) 0.0491(9) Uani 1 1 d . . . . .
N4 N 0.4283(3) 0.5162(2) 0.26032(18) 0.0194(8) Uani 1 1 d . . . . .
F00Z F 0.7533(3) 0.7146(3) 0.1908(2) 0.0603(12) Uani 1 1 d . . . . .
N3 N 0.7062(3) 0.3782(3) 0.17342(18) 0.0204(8) Uani 1 1 d . . . . .
N2 N 0.7018(3) 0.1153(2) 0.26351(17) 0.0178(7) Uani 1 1 d . . . . .
F012 F 0.5013(3) 0.1437(4) 0.4540(2) 0.0820(18) Uani 1 1 d . . . . .
F013 F 0.8690(3) 0.5908(3) 0.1989(2) 0.0656(12) Uani 1 1 d . . . . .
N5 N 0.3778(3) 0.2458(3) 0.33702(18) 0.0203(8) Uani 1 1 d . . . . .
F5 F 0.6372(4) -0.2229(3) 0.3805(3) 0.0650(10) Uani 0.792(6) 1 d D . P B 1
F11 F 1.0086(11) -0.0127(8) 0.1085(7) 0.0572(10) Uani 0.356(13) 1 d D . P C 1
F017 F 0.8475(3) 0.6847(3) 0.2681(2) 0.0679(13) Uani 1 1 d . . . . .
C3 C 0.6457(3) 0.3508(3) 0.2008(2) 0.0196(9) Uani 1 1 d D . . . .
F019 F 0.5178(3) 0.2742(3) 0.4610(3) 0.0803(16) Uani 1 1 d . . . . .
C2 C 0.6380(3) 0.1816(3) 0.2580(2) 0.0178(8) Uani 1 1 d D . . . .
F01B F 0.4115(4) 0.0298(4) 0.1486(2) 0.0780(14) Uani 1 1 d . . . . .
C01C C 0.8559(3) 0.0993(3) 0.4204(2) 0.0179(8) Uani 1 1 d . . . . .
H01C H 0.923105 0.082067 0.407875 0.021 Uiso 1 1 calc R U . . .
C01D C 0.7581(3) 0.4266(3) 0.1337(2) 0.0189(9) Uani 1 1 d . . . . .
C5 C 0.4371(3) 0.2666(3) 0.3043(2) 0.0192(9) Uani 1 1 d D . . . .
C01F C 0.7821(3) 0.0063(3) 0.1580(2) 0.0202(9) Uani 1 1 d . . . . .
C4 C 0.4658(3) 0.4384(3) 0.2535(2) 0.0188(9) Uani 1 1 d D . . . .
C01H C 0.8233(3) -0.0137(3) 0.2215(2) 0.0189(9) Uani 1 1 d . . . . .
C01I C 0.8255(3) 0.1472(3) 0.4736(2) 0.0198(9) Uani 1 1 d . . . . .
C01J C 0.3959(3) 0.6029(3) 0.2826(2) 0.0189(9) Uani 1 1 d . . . . .
C01K C 0.2729(3) 0.4860(3) 0.4376(2) 0.0216(9) Uani 1 1 d . . . . .
O1 O 0.4400(4) 0.2649(3) 0.1322(2) 0.0503(14) Uani 0.883(4) 1 d D . P A 1
F01M F 0.5414(4) 0.0760(3) 0.1464(2) 0.0764(14) Uani 1 1 d . . . . .
C01N C 0.3181(3) 0.2030(3) 0.3751(2) 0.0184(9) Uani 1 1 d . . . . .
F9 F 0.6920(8) -0.1059(5) -0.0233(4) 0.0645(12) Uani 0.574(11) 1 d D . P D 1
C01P C 0.3991(3) 0.6344(3) 0.1085(2) 0.0216(9) Uani 1 1 d . . . . .
H01P H 0.330577 0.661781 0.108292 0.026 Uiso 1 1 calc R U . . .
C01Q C 0.7895(3) 0.0763(3) 0.3853(2) 0.0185(9) Uani 1 1 d . . . . .
F01R F 0.5571(4) -0.0669(3) 0.1446(2) 0.0794(16) Uani 1 1 d . . . . .
C01S C 0.0533(4) 0.7143(3) 0.1115(2) 0.0269(10) Uani 1 1 d . . . . .
C01T C 0.7578(3) 0.0955(3) 0.1285(2) 0.0212(9) Uani 1 1 d . . . . .
H01T H 0.764145 0.145301 0.149628 0.025 Uiso 1 1 calc R U . . .
C01U C 0.4307(3) 0.7277(3) 0.3283(2) 0.0222(9) Uani 1 1 d . . . . .
H01U H 0.474771 0.754582 0.345024 0.027 Uiso 1 1 calc R U . . .
C01V C 0.2413(3) 0.2546(3) 0.4123(2) 0.0203(9) Uani 1 1 d . . . . .
C01W C 0.3322(3) 0.7741(3) 0.3261(2) 0.0221(9) Uani 1 1 d . . . . .
C01X C 0.9047(3) -0.0895(3) 0.2312(2) 0.0240(10) Uani 1 1 d . . . . .
H01X H 0.932982 -0.126765 0.197999 0.029 Uiso 1 1 calc R U . . .
C01Y C 0.2267(3) 0.6195(3) 0.2449(2) 0.0195(9) Uani 1 1 d . . . . .
C01Z C 0.2653(3) 0.7392(3) 0.3020(2) 0.0221(9) Uani 1 1 d . . . . .
H01Z H 0.198522 0.773384 0.301238 0.026 Uiso 1 1 calc R U . . .
F2 F -0.0646(6) 0.5268(6) 0.4285(5) 0.0586(10) Uani 0.473(7) 1 d D . P E 1
C021 C 0.9140(3) 0.2934(3) 0.1465(2) 0.0214(9) Uani 1 1 d . . . . .
C022 C 0.5721(3) 0.5943(3) 0.3036(2) 0.0208(9) Uani 1 1 d . . . . .
C023 C 0.2968(3) 0.6523(3) 0.2783(2) 0.0198(9) Uani 1 1 d . . . . .
C024 C 0.2210(3) 0.3556(3) 0.4153(2) 0.0218(9) Uani 1 1 d . . . . .
C025 C 0.2945(3) 0.3930(3) 0.4294(2) 0.0224(9) Uani 1 1 d . . . . .
H025 H 0.359419 0.354731 0.433490 0.027 Uiso 1 1 calc R U . . .
F10 F 0.9794(12) 0.0890(8) 0.0282(5) 0.0572(10) Uani 0.356(13) 1 d D . P C 1
C027 C 0.4638(3) 0.6414(3) 0.3055(2) 0.0191(9) Uani 1 1 d . . . . .
C028 C 0.1724(3) 0.6791(3) 0.1983(2) 0.0198(9) Uani 1 1 d . . . . .
H028 H 0.179074 0.739370 0.190290 0.024 Uiso 1 1 calc R U . . .
F12 F 1.1262(8) 0.0428(10) 0.0669(7) 0.0572(10) Uani 0.356(13) 1 d D . P C 1
C02A C 0.7088(3) 0.5132(3) 0.1056(2) 0.0199(9) Uani 1 1 d . . . . .
C02B C 0.5384(3) 0.5023(3) 0.0956(2) 0.0219(9) Uani 1 1 d . . . . .
H02B H 0.564059 0.439637 0.087295 0.026 Uiso 1 1 calc R U . . .
C02C C 0.9072(3) -0.0572(3) 0.3392(2) 0.0228(9) Uani 1 1 d . . . . .
H02C H 0.936648 -0.073214 0.378497 0.027 Uiso 1 1 calc R U . . .
F1 F -0.0188(7) 0.6454(6) 0.4361(5) 0.0586(10) Uani 0.473(7) 1 d D . P E 1
C02E C 0.6011(3) 0.5526(3) 0.1103(2) 0.0198(9) Uani 1 1 d . . . . .
C02F C 0.8267(3) 0.0194(3) 0.3312(2) 0.0182(8) Uani 1 1 d . . . . .
C02G C 0.7851(3) 0.0398(3) 0.2719(2) 0.0171(8) Uani 1 1 d . . . . .
C02H C 0.2159(3) 0.5313(3) 0.2560(2) 0.0204(9) Uani 1 1 d . . . . .
H02H H 0.252006 0.489830 0.287423 0.024 Uiso 1 1 calc R U . . .
C02I C 0.6621(3) 0.1512(3) 0.4578(2) 0.0225(9) Uani 1 1 d . . . . .
F7 F 0.6815(8) -0.1797(6) 0.0663(4) 0.0645(12) Uani 0.574(11) 1 d D . P D 1
C02K C 0.6909(3) 0.1036(3) 0.4042(2) 0.0220(9) Uani 1 1 d . . . . .
H02K H 0.643690 0.089873 0.380665 0.026 Uiso 1 1 calc R U . . .
C02L C 0.4384(3) 0.5445(3) 0.0934(2) 0.0219(9) Uani 1 1 d . . . . .
C02M C 0.8594(3) 0.3876(3) 0.1222(2) 0.0213(9) Uani 1 1 d . . . . .
C02N C 0.9109(4) 0.4393(3) 0.0846(2) 0.0265(10) Uani 1 1 d . . . . .
H02N H 0.979003 0.415113 0.076199 0.032 Uiso 1 1 calc R U . . .
C02O C 0.6333(3) 0.6414(3) 0.2714(2) 0.0224(9) Uani 1 1 d . . . . .
H02O H 0.606601 0.700721 0.251381 0.027 Uiso 1 1 calc R U . . .
C02P C 0.4603(3) 0.6841(3) 0.1238(2) 0.0223(9) Uani 1 1 d . . . . .
C02Q C 0.1093(3) 0.6514(3) 0.1639(2) 0.0216(9) Uani 1 1 d . . . . .
C02R C 0.1852(4) 0.2082(3) 0.4505(2) 0.0274(10) Uani 1 1 d . . . . .
H02R H 0.132255 0.241134 0.475829 0.033 Uiso 1 1 calc R U . . .
C02S C 0.6994(4) 0.2048(3) 0.0352(2) 0.0275(11) Uani 1 1 d . . . . .
C02T C 0.7731(4) -0.0658(3) 0.1261(2) 0.0256(10) Uani 1 1 d . . . . .
H02T H 0.790231 -0.126453 0.145596 0.031 Uiso 1 1 calc R U . . .
C02U C 0.3384(3) 0.1068(3) 0.3757(2) 0.0224(9) Uani 1 1 d . . . . .
C02V C 0.5609(3) 0.6434(3) 0.1241(2) 0.0213(9) Uani 1 1 d . . . . .
H02V H 0.602570 0.678280 0.133863 0.026 Uiso 1 1 calc R U . . .
C02W C 0.4204(4) 0.0506(3) 0.3370(3) 0.0303(11) Uani 1 1 d . . . . .
C02X C 0.1520(3) 0.5041(3) 0.2209(2) 0.0227(9) Uani 1 1 d . . . . .
C02Y C 0.3527(4) 0.5214(3) 0.4573(2) 0.0272(10) Uani 1 1 d . . . . .
C02Z C 0.9431(4) 0.2245(3) 0.1050(2) 0.0259(10) Uani 1 1 d . . . . .
H02Z H 0.923211 0.237008 0.063034 0.031 Uiso 1 1 calc R U . . .
C030 C 0.7285(3) 0.1729(3) 0.4927(2) 0.0213(9) Uani 1 1 d . . . . .
H030 H 0.707776 0.205125 0.529152 0.026 Uiso 1 1 calc R U . . .
C031 C 0.1257(3) 0.4136(3) 0.4089(2) 0.0238(10) Uani 1 1 d . . . . .
H031 H 0.074665 0.388996 0.399778 0.029 Uiso 1 1 calc R U . . .
C032 C 0.6124(4) 0.5073(3) 0.3338(2) 0.0243(10) Uani 1 1 d . . . . .
H032 H 0.571206 0.474581 0.355272 0.029 Uiso 1 1 calc R U . . .
C033 C 0.0982(3) 0.5638(3) 0.1743(2) 0.0219(9) Uani 1 1 d . . . . .
H033 H 0.055167 0.544713 0.150315 0.026 Uiso 1 1 calc R U . . .
C034 C 0.9450(3) 0.2748(3) 0.2077(2) 0.0213(9) Uani 1 1 d . . . . .
H034 H 0.925698 0.320909 0.236474 0.026 Uiso 1 1 calc R U . . .
C035 C 0.9434(3) -0.1094(3) 0.2897(2) 0.0248(10) Uani 1 1 d . . . . .
C036 C 0.1061(4) 0.5066(3) 0.4157(2) 0.0269(10) Uani 1 1 d . . . . .
C037 C 0.7335(3) 0.6007(4) 0.2688(2) 0.0257(10) Uani 1 1 d . . . . .
C038 C 0.4203(4) 0.7829(3) 0.1371(2) 0.0276(10) Uani 1 1 d . . . . .
C039 C 0.3706(4) 0.4941(4) 0.0737(2) 0.0267(10) Uani 1 1 d . . . . .
C03A C 1.0011(4) 0.1379(3) 0.1246(2) 0.0297(11) Uani 1 1 d . . . . .
C03B C 1.0048(3) 0.1876(3) 0.2262(2) 0.0248(10) Uani 1 1 d . . . . .
C03C C 0.2074(4) 0.1148(3) 0.4509(3) 0.0299(11) Uani 1 1 d . . . . .
C03D C 0.7243(4) 0.1102(3) 0.0682(2) 0.0260(10) Uani 1 1 d . . . . .
C03E C 0.5573(4) 0.1831(4) 0.4779(2) 0.0333(12) Uani 1 1 d . . . . .
C03F C 1.0328(4) 0.1187(3) 0.1855(2) 0.0282(10) Uani 1 1 d . . . . .
H03F H 1.072858 0.059584 0.198900 0.034 Uiso 1 1 calc R U . . .
C03G C 0.1788(4) 0.5438(3) 0.4304(2) 0.0253(10) Uani 1 1 d . . . . .
H03G H 0.164669 0.607585 0.435492 0.030 Uiso 1 1 calc R U . . .
C03H C 1.0491(4) 0.1691(4) 0.2902(2) 0.0324(12) Uani 1 1 d . . . . .
F8 F 0.8195(6) -0.1892(5) 0.0213(4) 0.0645(12) Uani 0.574(11) 1 d D . P D 1
C03J C 0.7627(4) 0.5631(3) 0.0686(2) 0.0254(10) Uani 1 1 d . . . . .
H03J H 0.731478 0.622253 0.049773 0.030 Uiso 1 1 calc R U . . .
C03K C 0.2819(4) 0.0627(3) 0.4149(2) 0.0270(10) Uani 1 1 d . . . . .
H03K H 0.294573 -0.002077 0.416667 0.032 Uiso 1 1 calc R U . . .
C03L C 0.7128(4) 0.4695(3) 0.3320(2) 0.0283(11) Uani 1 1 d . . . . .
C03M C 0.7389(4) -0.0495(3) 0.0656(2) 0.0302(11) Uani 1 1 d . . . . .
C03N C 0.7146(4) 0.0389(3) 0.0364(2) 0.0273(10) Uani 1 1 d . . . . .
H03N H 0.691597 0.049958 -0.004816 0.033 Uiso 1 1 calc R U . . .
F4 F 0.7407(3) -0.1607(3) 0.3349(3) 0.0650(10) Uani 0.792(6) 1 d D . P B 1
C1 C 0.4780(4) 0.2814(3) 0.1729(3) 0.0241(11) Uani 0.883(4) 1 d D . P A 1
C03Q C 0.7743(4) 0.5148(4) 0.2991(2) 0.0288(11) Uani 1 1 d . . . . .
H03Q H 0.842821 0.487613 0.297286 0.035 Uiso 1 1 calc R U . . .
C03R C 0.7578(4) 0.3774(4) 0.3659(3) 0.0342(12) Uani 1 1 d . . . . .
C03S C 0.9004(4) 0.1668(3) 0.5112(2) 0.0266(10) Uani 1 1 d . . . . .
C03T C 0.8619(4) 0.5252(4) 0.0598(2) 0.0292(11) Uani 1 1 d . . . . .
F6 F 0.6770(4) -0.1122(4) 0.4191(3) 0.0650(10) Uani 0.792(6) 1 d D . P B 1
C03V C 0.1373(4) 0.4104(4) 0.2326(3) 0.0308(11) Uani 1 1 d . . . . .
F3 F -0.0135(6) 0.5937(6) 0.3468(4) 0.0586(10) Uani 0.473(7) 1 d D . P E 1
C03X C 0.4229(5) 0.0594(4) 0.2727(3) 0.0397(13) Uani 1 1 d . . . . .
H03X H 0.373707 0.104734 0.250762 0.048 Uiso 1 1 calc R U . . .
C03Y C 0.4974(4) -0.0149(4) 0.3669(3) 0.0411(15) Uani 1 1 d . . . . .
H03Y H 0.495895 -0.020945 0.411299 0.049 Uiso 1 1 calc R U . . .
C03Z C 0.8002(4) 0.6484(4) 0.2327(3) 0.0338(12) Uani 1 1 d . . . . .
C040 C 1.0307(5) 0.0623(4) 0.0809(3) 0.0411(14) Uani 1 1 d D . . . .
C041 C 0.0050(4) 0.5691(4) 0.4066(3) 0.0361(13) Uani 1 1 d D . . . .
C042 C 0.7299(5) -0.1293(4) 0.0322(3) 0.0433(15) Uani 1 1 d D . . . .
C043 C 0.5034(5) -0.0031(5) 0.2388(3) 0.0464(16) Uani 1 1 d . . . . .
C044 C 0.5759(4) -0.0716(4) 0.3347(4) 0.0478(16) Uani 1 1 d . . . . .
C045 C 0.5756(5) -0.0638(4) 0.2714(4) 0.0520(18) Uani 1 1 d . . . . .
H045 H 0.628266 -0.102497 0.248822 0.062 Uiso 1 1 calc R U . . .
C046 C 0.5024(6) 0.0095(6) 0.1700(4) 0.063(2) Uani 1 1 d . . . . .
C047 C 0.6561(5) -0.1432(4) 0.3699(4) 0.062(2) Uani 1 1 d D . . . .
F6A F 0.6920(13) -0.0864(11) 0.3454(9) 0.0650(10) Uani 0.208(6) 1 d D . P B 2
F5A F 0.6438(15) -0.1348(13) 0.4348(8) 0.0650(10) Uani 0.208(6) 1 d D . P B 2
F4A F 0.6167(15) -0.1985(13) 0.3537(10) 0.0650(10) Uani 0.208(6) 1 d D . P B 2
F2A F -0.0597(5) 0.5286(5) 0.3950(5) 0.0586(10) Uani 0.527(7) 1 d D . P E 2
F3A F 0.0068(5) 0.6333(6) 0.3589(4) 0.0586(10) Uani 0.527(7) 1 d D . P E 2
F1A F -0.0248(6) 0.6169(6) 0.4572(4) 0.0586(10) Uani 0.527(7) 1 d D . P E 2
F7A F 0.7184(10) -0.2003(7) 0.0719(5) 0.0645(12) Uani 0.426(11) 1 d D . P D 2
F8A F 0.8101(8) -0.1676(7) -0.0029(6) 0.0645(12) Uani 0.426(11) 1 d D . P D 2
F9A F 0.6526(10) -0.1020(7) -0.0039(6) 0.0645(12) Uani 0.426(11) 1 d D . P D 2
F12A F 1.0232(7) 0.0915(4) 0.0205(3) 0.0572(10) Uani 0.644(13) 1 d D . P C 2
F10A F 0.9846(6) -0.0011(5) 0.0923(4) 0.0572(10) Uani 0.644(13) 1 d D . P C 2
F11A F 1.1282(5) 0.0144(5) 0.0850(4) 0.0572(10) Uani 0.644(13) 1 d D . P C 2
O1A O 0.604(3) 0.324(2) 0.4001(10) 0.0503(14) Uani 0.117(4) 1 d D . P A 2
C1A C 0.595(2) 0.3192(19) 0.3473(9) 0.0241(11) Uani 0.117(4) 1 d D . P A 2
Tc1A Tc 0.5514(4) 0.3096(3) 0.2641(3) 0.01352(17) Uani 0.117(4) 1 d D . P A 2

loop_
_atom_site_aniso_label
_atom_site_aniso_U_11
_atom_site_aniso_U_22
_atom_site_aniso_U_33
_atom_site_aniso_U_23
_atom_site_aniso_U_13
_atom_site_aniso_U_12
Tc 0.0149(2) 0.01374(18) 0.0121(4) 0.0041(2) -0.0019(2) -0.00558(15)
F002 0.0343(16) 0.0350(16) 0.0264(15) -0.0105(12) 0.0017(12) -0.0154(13)
F003 0.0294(15) 0.0221(14) 0.0381(17) -0.0111(12) -0.0061(12) -0.0009(12)
F004 0.0279(16) 0.0388(17) 0.0319(17) -0.0053(14) -0.0108(13) 0.0144(13)
F005 0.0350(17) 0.0332(17) 0.0431(19) 0.0088(14) 0.0044(14) 0.0015(14)
F006 0.0379(17) 0.0485(19) 0.0366(18) -0.0113(15) 0.0115(14) -0.0275(15)
F007 0.056(2) 0.0242(15) 0.0314(17) 0.0113(12) -0.0125(14) -0.0147(14)
F008 0.060(2) 0.0290(16) 0.045(2) 0.0170(14) -0.0246(17) -0.0141(15)
F009 0.050(2) 0.0273(16) 0.051(2) -0.0020(14) -0.0118(16) -0.0198(15)
F00A 0.0415(18) 0.0347(17) 0.0380(18) 0.0088(14) -0.0259(14) -0.0120(14)
F00B 0.073(2) 0.0267(16) 0.0302(17) -0.0008(13) -0.0264(16) -0.0061(16)
F00C 0.048(2) 0.0338(17) 0.0314(17) 0.0114(13) -0.0012(14) -0.0056(14)
F00D 0.058(2) 0.051(2) 0.0276(17) 0.0070(15) -0.0196(15) -0.0246(17)
F00E 0.046(2) 0.0331(18) 0.056(2) 0.0177(16) -0.0137(17) -0.0047(15)
F00F 0.064(2) 0.0315(17) 0.043(2) 0.0019(14) -0.0201(17) -0.0242(16)
F00G 0.0336(18) 0.093(3) 0.0191(16) -0.0090(17) 0.0043(13) -0.0140(18)
F00H 0.0415(19) 0.0270(16) 0.068(2) 0.0108(16) 0.0289(17) -0.0108(14)
F00I 0.048(2) 0.0269(16) 0.063(2) 0.0196(15) -0.0322(17) -0.0168(14)
F00J 0.0241(16) 0.059(2) 0.053(2) 0.0223(18) -0.0142(15) -0.0004(15)
F00K 0.0383(19) 0.0258(16) 0.077(3) -0.0123(17) 0.0053(17) -0.0053(14)
F00L 0.0409(19) 0.0350(18) 0.060(2) 0.0161(16) 0.0208(16) -0.0178(15)
F00M 0.049(2) 0.057(2) 0.043(2) 0.0118(16) -0.0145(16) -0.0377(18)
F00N 0.108(3) 0.0257(16) 0.0369(19) 0.0078(14) -0.036(2) -0.0253(19)
F00O 0.078(3) 0.0322(18) 0.0317(18) 0.0127(14) 0.0172(17) -0.0022(17)
F00P 0.073(3) 0.051(2) 0.038(2) 0.0216(17) -0.0161(18) -0.028(2)
F00Q 0.0378(18) 0.0429(19) 0.056(2) -0.0013(16) -0.0282(16) -0.0098(15)
F00R 0.045(2) 0.053(2) 0.047(2) -0.0274(17) -0.0101(16) -0.0158(17)
F00S 0.0291(17) 0.057(2) 0.051(2) -0.0174(17) 0.0077(15) -0.0209(16)
F00T 0.071(3) 0.043(2) 0.0216(16) 0.0011(14) -0.0134(16) 0.0089(18)
F00U 0.054(2) 0.070(3) 0.0272(18) -0.0054(17) -0.0121(16) 0.0072(19)
F00V 0.046(2) 0.053(2) 0.053(2) 0.0120(17) -0.0047(16) -0.0342(17)
F00W 0.066(3) 0.043(2) 0.074(3) 0.0225(19) -0.051(2) -0.0158(19)
F00X 0.0350(18) 0.076(3) 0.040(2) 0.0151(18) -0.0147(15) -0.0248(18)
N4 0.0189(18) 0.0177(18) 0.0204(19) 0.0029(15) -0.0027(14) -0.0044(15)
F00Z 0.037(2) 0.074(3) 0.068(3) 0.039(2) -0.0092(18) -0.0263(19)
N3 0.0224(19) 0.0222(19) 0.0177(19) 0.0023(15) -0.0006(15) -0.0091(15)
N2 0.0188(18) 0.0176(18) 0.0154(18) 0.0042(14) -0.0046(14) -0.0033(15)
F012 0.032(2) 0.160(5) 0.077(3) -0.077(3) 0.021(2) -0.047(3)
F013 0.051(2) 0.065(3) 0.077(3) -0.008(2) 0.034(2) -0.018(2)
N5 0.0174(18) 0.0224(19) 0.022(2) 0.0019(15) -0.0002(15) -0.0086(15)
F5 0.0373(16) 0.0384(16) 0.117(3) -0.0032(17) -0.0077(16) -0.0074(12)
F11 0.080(3) 0.0419(17) 0.045(2) -0.0133(14) 0.0156(17) -0.0115(18)
F017 0.077(3) 0.099(3) 0.055(3) -0.004(2) -0.009(2) -0.069(3)
C3 0.020(2) 0.016(2) 0.022(2) 0.0028(17) -0.0003(17) -0.0038(17)
F019 0.042(2) 0.065(3) 0.107(4) 0.026(3) 0.007(2) 0.016(2)
C2 0.021(2) 0.021(2) 0.013(2) 0.0022(16) -0.0002(16) -0.0104(18)
F01B 0.074(3) 0.115(4) 0.042(2) -0.018(3) 0.002(2) -0.020(3)
C01C 0.019(2) 0.016(2) 0.019(2) 0.0046(16) -0.0023(16) -0.0060(16)
C01D 0.022(2) 0.024(2) 0.014(2) -0.0015(17) 0.0028(16) -0.0120(18)
C5 0.020(2) 0.017(2) 0.021(2) 0.0011(17) -0.0030(17) -0.0051(17)
C01F 0.024(2) 0.021(2) 0.014(2) 0.0022(17) -0.0020(17) -0.0043(18)
C4 0.016(2) 0.024(2) 0.017(2) 0.0042(17) 0.0008(16) -0.0088(17)
C01H 0.019(2) 0.021(2) 0.016(2) 0.0033(17) -0.0039(16) -0.0057(17)
C01I 0.025(2) 0.017(2) 0.018(2) 0.0063(16) -0.0088(17) -0.0076(17)
C01J 0.023(2) 0.017(2) 0.015(2) 0.0026(16) -0.0022(16) -0.0041(17)
C01K 0.025(2) 0.024(2) 0.018(2) 0.0024(17) -0.0005(17) -0.0113(18)
O1 0.085(4) 0.040(3) 0.032(3) 0.004(2) -0.033(3) -0.023(3)
F01M 0.113(4) 0.070(3) 0.059(3) -0.016(2) 0.025(3) -0.050(3)
C01N 0.017(2) 0.022(2) 0.017(2) 0.0061(17) -0.0013(16) -0.0091(17)
F9 0.117(4) 0.0328(17) 0.047(2) -0.0004(16) -0.038(2) -0.020(2)
C01P 0.028(2) 0.024(2) 0.013(2) 0.0051(17) -0.0021(17) -0.0083(19)
C01Q 0.023(2) 0.018(2) 0.012(2) 0.0056(16) -0.0059(16) -0.0047(17)
F01R 0.095(4) 0.085(3) 0.078(3) -0.052(3) 0.042(3) -0.053(3)
C01S 0.024(2) 0.028(2) 0.026(3) 0.003(2) -0.0035(19) -0.0047(19)
C01T 0.030(2) 0.021(2) 0.013(2) 0.0018(17) -0.0004(17) -0.0086(18)
C01U 0.025(2) 0.022(2) 0.019(2) 0.0005(18) -0.0033(18) -0.0066(18)
C01V 0.016(2) 0.021(2) 0.024(2) 0.0070(18) -0.0029(17) -0.0067(17)
C01W 0.027(2) 0.019(2) 0.019(2) -0.0008(17) -0.0016(18) -0.0041(18)
C01X 0.026(2) 0.024(2) 0.018(2) -0.0020(18) -0.0007(18) 0.0004(19)
C01Y 0.020(2) 0.021(2) 0.016(2) -0.0016(17) 0.0002(16) -0.0034(17)
C01Z 0.021(2) 0.019(2) 0.024(2) -0.0014(18) -0.0020(18) -0.0015(17)
F2 0.0369(15) 0.046(2) 0.081(3) 0.003(2) -0.0162(19) 0.0073(14)
C021 0.016(2) 0.028(2) 0.023(2) 0.0009(18) -0.0002(17) -0.0117(18)
C022 0.020(2) 0.022(2) 0.018(2) 0.0015(17) -0.0050(17) -0.0021(17)
C023 0.023(2) 0.016(2) 0.018(2) 0.0017(16) -0.0012(17) -0.0030(17)
C024 0.019(2) 0.021(2) 0.023(2) 0.0054(18) -0.0028(17) -0.0039(17)
C025 0.022(2) 0.022(2) 0.021(2) 0.0062(18) -0.0021(17) -0.0046(18)
F10 0.080(3) 0.0419(17) 0.045(2) -0.0133(14) 0.0156(17) -0.0115(18)
C027 0.021(2) 0.019(2) 0.015(2) 0.0062(16) -0.0012(16) -0.0038(17)
C028 0.017(2) 0.018(2) 0.022(2) 0.0011(17) 0.0009(17) -0.0030(16)
F12 0.080(3) 0.0419(17) 0.045(2) -0.0133(14) 0.0156(17) -0.0115(18)
C02A 0.025(2) 0.022(2) 0.016(2) 0.0002(17) -0.0013(17) -0.0129(18)
C02B 0.025(2) 0.021(2) 0.018(2) 0.0038(17) 0.0004(17) -0.0070(18)
C02C 0.020(2) 0.027(2) 0.018(2) -0.0001(18) -0.0070(17) -0.0015(18)
F1 0.0369(15) 0.046(2) 0.081(3) 0.003(2) -0.0162(19) 0.0073(14)
C02E 0.024(2) 0.024(2) 0.014(2) 0.0041(17) -0.0025(16) -0.0114(18)
C02F 0.018(2) 0.022(2) 0.015(2) 0.0016(17) -0.0025(16) -0.0079(17)
C02G 0.018(2) 0.0149(19) 0.016(2) 0.0027(16) -0.0038(16) -0.0017(16)
C02H 0.019(2) 0.022(2) 0.020(2) 0.0037(17) -0.0036(17) -0.0058(17)
C02I 0.021(2) 0.028(2) 0.017(2) 0.0002(18) -0.0049(17) -0.0032(18)
F7 0.117(4) 0.0328(17) 0.047(2) -0.0004(16) -0.038(2) -0.020(2)
C02K 0.020(2) 0.029(2) 0.017(2) -0.0003(18) -0.0058(17) -0.0054(18)
C02L 0.025(2) 0.027(2) 0.015(2) 0.0028(18) -0.0006(17) -0.0097(19)
C02M 0.026(2) 0.024(2) 0.016(2) 0.0008(17) 0.0018(17) -0.0115(19)
C02N 0.024(2) 0.028(2) 0.028(3) 0.001(2) 0.0053(19) -0.010(2)
C02O 0.022(2) 0.024(2) 0.021(2) 0.0014(18) -0.0062(17) -0.0065(18)
C02P 0.027(2) 0.021(2) 0.018(2) 0.0068(17) -0.0034(18) -0.0068(18)
C02Q 0.020(2) 0.023(2) 0.019(2) 0.0012(18) -0.0025(17) -0.0030(18)
C02R 0.022(2) 0.026(2) 0.032(3) 0.004(2) 0.0043(19) -0.0066(19)
C02S 0.042(3) 0.024(2) 0.013(2) 0.0009(18) -0.0062(19) -0.004(2)
C02T 0.034(3) 0.022(2) 0.019(2) 0.0037(18) -0.0080(19) -0.006(2)
C02U 0.021(2) 0.025(2) 0.023(2) -0.0003(18) -0.0005(18) -0.0104(18)
C02V 0.030(2) 0.023(2) 0.014(2) 0.0043(17) -0.0043(17) -0.0125(19)
C02W 0.036(3) 0.027(2) 0.036(3) -0.012(2) 0.014(2) -0.021(2)
C02X 0.019(2) 0.024(2) 0.025(2) 0.0025(18) -0.0019(18) -0.0070(18)
C02Y 0.031(3) 0.028(2) 0.023(2) -0.0003(19) -0.002(2) -0.011(2)
C02Z 0.030(3) 0.028(2) 0.022(2) -0.0042(19) 0.0030(19) -0.014(2)
C030 0.026(2) 0.019(2) 0.016(2) 0.0023(17) -0.0050(17) -0.0024(18)
C031 0.022(2) 0.022(2) 0.026(2) 0.0010(19) -0.0037(18) -0.0062(18)
C032 0.027(2) 0.027(2) 0.014(2) 0.0035(18) -0.0031(18) -0.0003(19)
C033 0.018(2) 0.025(2) 0.023(2) 0.0015(18) -0.0023(17) -0.0066(18)
C034 0.020(2) 0.027(2) 0.020(2) -0.0019(18) 0.0036(17) -0.0125(18)
C035 0.018(2) 0.027(2) 0.023(2) 0.0012(19) -0.0060(18) 0.0033(18)
C036 0.024(2) 0.025(2) 0.029(3) 0.004(2) -0.0030(19) -0.0028(19)
C037 0.023(2) 0.034(3) 0.021(2) -0.002(2) -0.0042(18) -0.009(2)
C038 0.035(3) 0.025(2) 0.024(2) 0.0066(19) -0.009(2) -0.011(2)
C039 0.026(2) 0.034(3) 0.022(2) -0.003(2) -0.0015(19) -0.012(2)
C03A 0.037(3) 0.024(2) 0.029(3) -0.004(2) 0.001(2) -0.009(2)
C03B 0.021(2) 0.033(3) 0.021(2) 0.0048(19) 0.0005(18) -0.0116(19)
C03C 0.028(3) 0.025(2) 0.035(3) 0.010(2) 0.008(2) -0.010(2)
C03D 0.042(3) 0.020(2) 0.014(2) 0.0034(17) -0.0038(19) -0.007(2)
C03E 0.024(3) 0.050(3) 0.022(3) -0.005(2) -0.004(2) -0.004(2)
C03F 0.030(3) 0.025(2) 0.028(3) 0.004(2) 0.000(2) -0.007(2)
C03G 0.030(3) 0.018(2) 0.027(3) 0.0001(18) -0.002(2) -0.0060(19)
C03H 0.030(3) 0.039(3) 0.026(3) 0.011(2) -0.002(2) -0.011(2)
F8 0.117(4) 0.0328(17) 0.047(2) -0.0004(16) -0.038(2) -0.020(2)
C03J 0.029(2) 0.023(2) 0.025(2) 0.0046(19) 0.0000(19) -0.012(2)
C03K 0.026(2) 0.019(2) 0.035(3) 0.002(2) 0.002(2) -0.0078(19)
C03L 0.029(3) 0.029(3) 0.021(2) 0.0027(19) -0.0068(19) 0.001(2)
C03M 0.047(3) 0.022(2) 0.023(2) 0.0027(19) -0.014(2) -0.010(2)
C03N 0.042(3) 0.023(2) 0.017(2) 0.0049(18) -0.010(2) -0.009(2)
F4 0.0373(16) 0.0384(16) 0.117(3) -0.0032(17) -0.0077(16) -0.0074(12)
C1 0.036(3) 0.012(2) 0.023(3) 0.0052(19) -0.003(2) -0.005(2)
C03Q 0.025(2) 0.033(3) 0.025(3) -0.002(2) -0.0052(19) -0.001(2)
C03R 0.028(3) 0.034(3) 0.035(3) 0.007(2) -0.008(2) -0.001(2)
C03S 0.034(3) 0.022(2) 0.025(2) 0.0011(19) -0.008(2) -0.010(2)
C03T 0.032(3) 0.030(3) 0.029(3) 0.004(2) 0.010(2) -0.018(2)
F6 0.0373(16) 0.0384(16) 0.117(3) -0.0032(17) -0.0077(16) -0.0074(12)
C03V 0.030(3) 0.032(3) 0.034(3) 0.011(2) -0.013(2) -0.017(2)
F3 0.0369(15) 0.046(2) 0.081(3) 0.003(2) -0.0162(19) 0.0073(14)
C03X 0.054(4) 0.041(3) 0.032(3) -0.007(2) 0.004(3) -0.027(3)
C03Y 0.026(3) 0.026(3) 0.075(4) -0.017(3) 0.010(3) -0.014(2)
C03Z 0.029(3) 0.042(3) 0.031(3) 0.004(2) -0.006(2) -0.013(2)
C040 0.049(4) 0.032(3) 0.039(3) -0.005(2) 0.009(3) -0.007(3)
C041 0.027(3) 0.024(3) 0.051(4) -0.003(2) -0.008(2) 0.005(2)
C042 0.077(5) 0.024(3) 0.030(3) 0.005(2) -0.022(3) -0.015(3)
C043 0.059(4) 0.058(4) 0.039(3) -0.012(3) 0.013(3) -0.043(3)
C044 0.034(3) 0.034(3) 0.080(5) -0.014(3) 0.005(3) -0.015(3)
C045 0.047(4) 0.036(3) 0.081(5) -0.017(3) 0.005(4) -0.023(3)
C046 0.063(5) 0.060(5) 0.078(6) -0.028(4) 0.024(4) -0.036(4)
C047 0.036(3) 0.038(4) 0.115(7) -0.034(4) 0.007(4) -0.011(3)
F6A 0.0373(16) 0.0384(16) 0.117(3) -0.0032(17) -0.0077(16) -0.0074(12)
F5A 0.0373(16) 0.0384(16) 0.117(3) -0.0032(17) -0.0077(16) -0.0074(12)
F4A 0.0373(16) 0.0384(16) 0.117(3) -0.0032(17) -0.0077(16) -0.0074(12)
F2A 0.0369(15) 0.046(2) 0.081(3) 0.003(2) -0.0162(19) 0.0073(14)
F3A 0.0369(15) 0.046(2) 0.081(3) 0.003(2) -0.0162(19) 0.0073(14)
F1A 0.0369(15) 0.046(2) 0.081(3) 0.003(2) -0.0162(19) 0.0073(14)
F7A 0.117(4) 0.0328(17) 0.047(2) -0.0004(16) -0.038(2) -0.020(2)
F8A 0.117(4) 0.0328(17) 0.047(2) -0.0004(16) -0.038(2) -0.020(2)
F9A 0.117(4) 0.0328(17) 0.047(2) -0.0004(16) -0.038(2) -0.020(2)
F12A 0.080(3) 0.0419(17) 0.045(2) -0.0133(14) 0.0156(17) -0.0115(18)
F10A 0.080(3) 0.0419(17) 0.045(2) -0.0133(14) 0.0156(17) -0.0115(18)
F11A 0.080(3) 0.0419(17) 0.045(2) -0.0133(14) 0.0156(17) -0.0115(18)
O1A 0.085(4) 0.040(3) 0.032(3) 0.004(2) -0.033(3) -0.023(3)
C1A 0.036(3) 0.012(2) 0.023(3) 0.0052(19) -0.003(2) -0.005(2)
Tc1A 0.0149(2) 0.01374(18) 0.0121(4) 0.0041(2) -0.0019(2) -0.00558(15)

loop_
_atom_type_symbol
_atom_type_description
_atom_type_scat_dispersion_real
_atom_type_scat_dispersion_imag
_atom_type_scat_source
C C 0.0033 0.0016 'International Tables Vol C Tables 4.2.6.8 and 6.1.1.4'
H H 0.0000 0.0000 'International Tables Vol C Tables 4.2.6.8 and 6.1.1.4'
F F 0.0171 0.0103 'International Tables Vol C Tables 4.2.6.8 and 6.1.1.4'
N N 0.0061 0.0033 'International Tables Vol C Tables 4.2.6.8 and 6.1.1.4'
O O 0.0106 0.0060 'International Tables Vol C Tables 4.2.6.8 and 6.1.1.4'
Tc Tc -1.4390 0.7593 'International Tables Vol C Tables 4.2.6.8 and 6.1.1.4'

loop_
_geom_angle_atom_site_label_1
_geom_angle_atom_site_label_2
_geom_angle_atom_site_label_3
_geom_angle
_geom_angle_site_symmetry_1
_geom_angle_site_symmetry_3
_geom_angle_publ_flag
C3 Tc C5 171.8(2) . . ?
C2 Tc C3 87.00(18) . . ?
C2 Tc C5 93.45(18) . . ?
C4 Tc C3 86.40(17) . . ?
C4 Tc C2 162.72(19) . . ?
C4 Tc C5 90.86(17) . . ?
C1 Tc C3 97.3(2) . . ?
C1 Tc C2 97.1(2) . . ?
C1 Tc C5 90.8(2) . . ?
C1 Tc C4 99.6(2) . . ?
C03R F00C O1A 135.2(10) . . ?
C4 N4 C01J 165.5(4) . . ?
C3 N3 C01D 165.5(4) . . ?
C2 N2 C02G 174.4(4) . . ?
C5 N5 C01N 168.6(4) . . ?
N3 C3 Tc 178.7(4) . . ?
N3 C3 Tc1A 168.4(5) . . ?
N2 C2 Tc 173.3(4) . . ?
N2 C2 Tc1A 163.3(4) . . ?
C01I C01C H01C 119.5 . . ?
C01Q C01C H01C 119.5 . . ?
C01Q C01C C01I 121.1(4) . . ?
N3 C01D C02A 119.4(4) . . ?
N3 C01D C02M 119.3(4) . . ?
C02A C01D C02M 121.3(4) . . ?
N5 C5 Tc 178.8(4) . . ?
N5 C5 Tc1A 167.7(4) . . ?
C01T C01F C01H 121.4(4) . . ?
C02T C01F C01H 119.0(4) . . ?
C02T C01F C01T 119.4(4) . . ?
N4 C4 Tc 175.1(4) . . ?
N4 C4 Tc1A 162.7(4) . . ?
C01X C01H C01F 118.3(4) . . ?
C01X C01H C02G 118.2(4) . . ?
C02G C01H C01F 123.5(4) . . ?
C01C C01I C03S 118.9(4) . . ?
C030 C01I C01C 120.5(4) . . ?
C030 C01I C03S 120.5(4) . . ?
N4 C01J C023 119.1(4) . . ?
N4 C01J C027 119.2(4) . . ?
C027 C01J C023 121.5(4) . . ?
C025 C01K C02Y 117.9(4) . . ?
C025 C01K C03G 121.1(4) . . ?
C03G C01K C02Y 120.9(4) . . ?
N5 C01N C01V 120.6(4) . . ?
N5 C01N C02U 118.1(4) . . ?
C01V C01N C02U 121.3(4) . . ?
C02L C01P H01P 120.2 . . ?
C02L C01P C02P 119.6(4) . . ?
C02P C01P H01P 120.2 . . ?
C01C C01Q C02F 118.9(4) . . ?
C01C C01Q C02K 118.3(4) . . ?
C02K C01Q C02F 122.7(4) . . ?
F008 C01S F00J 105.9(4) . . ?
F008 C01S C02Q 112.1(4) . . ?
F00J C01S C02Q 111.0(4) . . ?
F00T C01S F008 108.0(4) . . ?
F00T C01S F00J 107.4(4) . . ?
F00T C01S C02Q 112.1(4) . . ?
C01F C01T H01T 120.3 . . ?
C03D C01T C01F 119.5(4) . . ?
C03D C01T H01T 120.3 . . ?
C01W C01U H01U 120.5 . . ?
C01W C01U C027 118.9(4) . . ?
C027 C01U H01U 120.5 . . ?
C01N C01V C024 122.7(4) . . ?
C02R C01V C01N 118.3(4) . . ?
C02R C01V C024 118.9(4) . . ?
F003 C01W C01U 118.5(4) . . ?
F003 C01W C01Z 118.4(4) . . ?
C01Z C01W C01U 123.1(4) . . ?
C01H C01X H01X 120.5 . . ?
C035 C01X C01H 119.1(4) . . ?
C035 C01X H01X 120.4 . . ?
C028 C01Y C023 118.1(4) . . ?
C02H C01Y C023 123.1(4) . . ?
C02H C01Y C028 118.8(4) . . ?
C01W C01Z H01Z 120.4 . . ?
C01W C01Z C023 119.2(4) . . ?
C023 C01Z H01Z 120.4 . . ?
C02Z C021 C02M 118.7(4) . . ?
C034 C021 C02M 121.6(4) . . ?
C034 C021 C02Z 119.4(4) . . ?
C02O C022 C027 117.7(4) . . ?
C02O C022 C032 119.8(4) . . ?
C032 C022 C027 122.5(4) . . ?
C01J C023 C01Y 122.6(4) . . ?
C01Z C023 C01J 118.2(4) . . ?
C01Z C023 C01Y 119.1(4) . . ?
C025 C024 C01V 120.5(4) . . ?
C025 C024 C031 119.0(4) . . ?
C031 C024 C01V 120.2(4) . . ?
C01K C025 C024 120.1(4) . . ?
C01K C025 H025 120.0 . . ?
C024 C025 H025 120.0 . . ?
C01J C027 C022 122.4(4) . . ?
C01U C027 C01J 118.9(4) . . ?
C01U C027 C022 118.6(4) . . ?
C01Y C028 H028 119.6 . . ?
C02Q C028 C01Y 120.8(4) . . ?
C02Q C028 H028 119.6 . . ?
C01D C02A C02E 123.4(4) . . ?
C03J C02A C01D 118.8(4) . . ?
C03J C02A C02E 117.8(4) . . ?
C02E C02B H02B 120.1 . . ?
C02L C02B H02B 120.1 . . ?
C02L C02B C02E 119.8(4) . . ?
C02F C02C H02C 120.4 . . ?
C035 C02C H02C 120.4 . . ?
C035 C02C C02F 119.3(4) . . ?
C02B C02E C02A 121.0(4) . . ?
C02V C02E C02A 120.0(4) . . ?
C02V C02E C02B 118.7(4) . . ?
C02C C02F C01Q 118.5(4) . . ?
C02C C02F C02G 118.1(4) . . ?
C02G C02F C01Q 123.4(4) . . ?
N2 C02G C02F 118.8(4) . . ?
C01H C02G N2 119.1(4) . . ?
C01H C02G C02F 122.0(4) . . ?
C01Y C02H H02H 120.1 . . ?
C02X C02H C01Y 119.8(4) . . ?
C02X C02H H02H 120.1 . . ?
C02K C02I C03E 120.5(4) . . ?
C030 C02I C02K 121.7(4) . . ?
C030 C02I C03E 117.8(4) . . ?
C01Q C02K H02K 120.2 . . ?
C02I C02K C01Q 119.6(4) . . ?
C02I C02K H02K 120.2 . . ?
C01P C02L C02B 120.9(4) . . ?
C01P C02L C039 118.3(4) . . ?
C02B C02L C039 120.8(4) . . ?
C01D C02M C021 123.7(4) . . ?
C02N C02M C01D 118.4(4) . . ?
C02N C02M C021 117.9(4) . . ?
C02M C02N H02N 120.4 . . ?
C03T C02N C02M 119.3(4) . . ?
C03T C02N H02N 120.4 . . ?
C022 C02O H02O 120.2 . . ?
C037 C02O C022 119.5(4) . . ?
C037 C02O H02O 120.2 . . ?
C01P C02P C02V 119.9(4) . . ?
C01P C02P C038 120.7(4) . . ?
C02V C02P C038 119.3(4) . . ?
C028 C02Q C01S 121.0(4) . . ?
C028 C02Q C033 121.0(4) . . ?
C033 C02Q C01S 117.9(4) . . ?
C01V C02R H02R 120.4 . . ?
C03C C02R C01V 119.2(5) . . ?
C03C C02R H02R 120.4 . . ?
F00E C02S F00N 106.1(4) . . ?
F00E C02S C03D 112.4(4) . . ?
F00N C02S C03D 113.3(4) . . ?
F00O C02S F00E 105.9(4) . . ?
F00O C02S F00N 106.9(5) . . ?
F00O C02S C03D 111.8(4) . . ?
C01F C02T H02T 119.9 . . ?
C01F C02T C03M 120.1(4) . . ?
C03M C02T H02T 119.9 . . ?
C01N C02U C02W 122.1(4) . . ?
C03K C02U C01N 118.9(4) . . ?
C03K C02U C02W 119.0(4) . . ?
C02E C02V C02P 121.0(4) . . ?
C02E C02V H02V 119.5 . . ?
C02P C02V H02V 119.5 . . ?
C03X C02W C02U 122.6(5) . . ?
C03X C02W C03Y 118.3(5) . . ?
C03Y C02W C02U 119.2(5) . . ?
C02H C02X C033 121.2(4) . . ?
C02H C02X C03V 121.1(4) . . ?
C033 C02X C03V 117.8(4) . . ?
F009 C02Y F00D 107.0(4) . . ?
F009 C02Y C01K 113.4(4) . . ?
F00D C02Y C01K 111.6(4) . . ?
F00S C02Y F009 106.6(4) . . ?
F00S C02Y F00D 105.7(4) . . ?
F00S C02Y C01K 112.0(4) . . ?
C021 C02Z H02Z 119.8 . . ?
C03A C02Z C021 120.4(5) . . ?
C03A C02Z H02Z 119.8 . . ?
C01I C030 C02I 118.8(4) . . ?
C01I C030 H030 120.6 . . ?
C02I C030 H030 120.6 . . ?
C024 C031 H031 120.0 . . ?
C036 C031 C024 120.0(4) . . ?
C036 C031 H031 120.0 . . ?
C022 C032 H032 120.3 . . ?
C03L C032 C022 119.5(5) . . ?
C03L C032 H032 120.3 . . ?
C02Q C033 C02X 118.4(4) . . ?
C02Q C033 H033 120.8 . . ?
C02X C033 H033 120.8 . . ?
C021 C034 H034 120.3 . . ?
C021 C034 C03B 119.4(4) . . ?
C03B C034 H034 120.3 . . ?
F004 C035 C01X 117.9(4) . . ?
F004 C035 C02C 118.8(4) . . ?
C02C C035 C01X 123.3(4) . . ?
C031 C036 C03G 121.1(4) . . ?
C031 C036 C041 120.1(5) . . ?
C03G C036 C041 118.8(5) . . ?
C02O C037 C03Q 121.1(5) . . ?
C02O C037 C03Z 120.5(5) . . ?
C03Q C037 C03Z 118.4(5) . . ?
F007 C038 F00B 106.7(4) . . ?
F007 C038 F00K 106.4(4) . . ?
F007 C038 C02P 112.1(4) . . ?
F00B C038 F00K 105.8(4) . . ?
F00B C038 C02P 112.4(4) . . ?
F00K C038 C02P 112.9(4) . . ?
F002 C039 F006 107.2(4) . . ?
F002 C039 F00Q 107.2(4) . . ?
F002 C039 C02L 113.2(4) . . ?
F006 C039 F00Q 105.9(4) . . ?
F006 C039 C02L 112.0(4) . . ?
F00Q C039 C02L 110.9(4) . . ?
C02Z C03A C03F 120.7(5) . . ?
C02Z C03A C040 120.9(5) . . ?
C03F C03A C040 118.4(5) . . ?
C034 C03B C03H 120.2(5) . . ?
C03F C03B C034 121.6(5) . . ?
C03F C03B C03H 117.9(5) . . ?
F00H C03C C02R 118.7(5) . . ?
F00H C03C C03K 117.6(4) . . ?
C02R C03C C03K 123.7(4) . . ?
C01T C03D C02S 120.5(4) . . ?
C03N C03D C01T 121.4(4) . . ?
C03N C03D C02S 118.2(4) . . ?
F00G C03E F019 103.5(5) . . ?
F00G C03E C02I 113.0(4) . . ?
F012 C03E F00G 108.3(5) . . ?
F012 C03E F019 104.0(5) . . ?
F012 C03E C02I 115.3(5) . . ?
F019 C03E C02I 111.6(5) . . ?
C03A C03F H03F 120.7 . . ?
C03B C03F C03A 118.6(5) . . ?
C03B C03F H03F 120.7 . . ?
C01K C03G H03G 120.7 . . ?
C036 C03G C01K 118.7(4) . . ?
C036 C03G H03G 120.7 . . ?
F00P C03H C03B 111.8(5) . . ?
F00U C03H F00P 106.9(4) . . ?
F00U C03H F00X 106.7(5) . . ?
F00U C03H C03B 113.1(4) . . ?
F00X C03H F00P 106.6(4) . . ?
F00X C03H C03B 111.4(4) . . ?
C02A C03J H03J 120.5 . . ?
C03T C03J C02A 119.0(4) . . ?
C03T C03J H03J 120.5 . . ?
C02U C03K H03K 120.7 . . ?
C03C C03K C02U 118.6(4) . . ?
C03C C03K H03K 120.7 . . ?
C032 C03L C03Q 121.3(5) . . ?
C032 C03L C03R 120.3(5) . . ?
C03Q C03L C03R 118.5(5) . . ?
C02T C03M C042 118.9(4) . . ?
C03N C03M C02T 120.4(5) . . ?
C03N C03M C042 120.7(4) . . ?
C03D C03N C03M 119.2(4) . . ?
C03D C03N H03N 120.4 . . ?
C03M C03N H03N 120.4 . . ?
O1 C1 Tc 176.2(5) . . ?
C037 C03Q H03Q 120.6 . . ?
C03L C03Q C037 118.8(5) . . ?
C03L C03Q H03Q 120.6 . . ?
F005 C03R F00C 106.2(5) . . ?
F005 C03R F00W 106.7(4) . . ?
F005 C03R C03L 112.7(5) . . ?
F00C C03R C03L 112.9(4) . . ?
F00W C03R F00C 106.3(5) . . ?
F00W C03R C03L 111.5(5) . . ?
F00A C03S F00R 106.2(4) . . ?
F00A C03S C01I 111.4(4) . . ?
F00M C03S F00A 106.5(4) . . ?
F00M C03S F00R 106.6(4) . . ?
F00M C03S C01I 113.1(4) . . ?
F00R C03S C01I 112.6(4) . . ?
F00L C03T C02N 118.8(5) . . ?
F00L C03T C03J 117.9(5) . . ?
C02N C03T C03J 123.2(4) . . ?
F00F C03V F00I 107.1(5) . . ?
F00F C03V F00V 105.9(4) . . ?
F00F C03V C02X 112.4(4) . . ?
F00I C03V F00V 106.2(4) . . ?
F00I C03V C02X 112.7(4) . . ?
F00V C03V C02X 112.1(5) . . ?
C02W C03X H03X 120.8 . . ?
C02W C03X C043 118.5(6) . . ?
C043 C03X H03X 120.8 . . ?
C02W C03Y H03Y 118.4 . . ?
C044 C03Y C02W 123.2(7) . . ?
C044 C03Y H03Y 118.4 . . ?
F00Z C03Z C037 112.7(4) . . ?
F013 C03Z F00Z 104.9(5) . . ?
F013 C03Z C037 111.9(5) . . ?
F017 C03Z F00Z 108.0(5) . . ?
F017 C03Z F013 105.5(5) . . ?
F017 C03Z C037 113.4(5) . . ?
F11 C040 F10 107.9(8) . . ?
F11 C040 C03A 109.1(8) . . ?
F10 C040 C03A 109.4(7) . . ?
F12 C040 F11 110.0(8) . . ?
F12 C040 F10 110.5(8) . . ?
F12 C040 C03A 109.9(8) . . ?
F12A C040 C03A 114.2(5) . . ?
F12A C040 F11A 103.1(6) . . ?
F10A C040 C03A 114.1(6) . . ?
F10A C040 F12A 108.4(6) . . ?
F10A C040 F11A 104.2(6) . . ?
F11A C040 C03A 111.8(6) . . ?
F2 C041 C036 111.4(5) . . ?
F1 C041 F2 103.5(7) . . ?
F1 C041 C036 116.4(6) . . ?
F1 C041 F3 106.9(6) . . ?
F3 C041 F2 105.0(6) . . ?
F3 C041 C036 112.7(6) . . ?
F2A C041 C036 115.1(5) . . ?
F2A C041 F3A 107.7(6) . . ?
F2A C041 F1A 109.5(7) . . ?
F3A C041 C036 109.8(5) . . ?
F1A C041 C036 109.3(6) . . ?
F1A C041 F3A 104.9(6) . . ?
F9 C042 F7 109.8(7) . . ?
F9 C042 F8 105.2(6) . . ?
F9 C042 C03M 114.1(5) . . ?
F7 C042 F8 103.9(6) . . ?
F7 C042 C03M 112.5(6) . . ?
F8 C042 C03M 110.7(6) . . ?
F7A C042 C03M 113.0(6) . . ?
F8A C042 C03M 113.2(7) . . ?
F8A C042 F7A 103.6(7) . . ?
F9A C042 C03M 109.8(6) . . ?
F9A C042 F7A 107.7(7) . . ?
F9A C042 F8A 109.4(7) . . ?
C03X C043 C046 116.1(7) . . ?
C045 C043 C03X 119.4(6) . . ?
C045 C043 C046 124.4(7) . . ?
C03Y C044 C047 120.7(7) . . ?
C03Y C044 F6A 126.3(9) . . ?
C03Y C044 F4A 121.8(8) . . ?
C045 C044 C03Y 117.6(7) . . ?
C045 C044 C047 121.6(6) . . ?
C045 C044 F6A 100.6(8) . . ?
C045 C044 F4A 103.1(8) . . ?
C047 C044 F6A 44.2(6) . . ?
C047 C044 F4A 40.8(6) . . ?
F6A C044 F4A 79.8(9) . . ?
C043 C045 H045 118.5 . . ?
C044 C045 C043 122.9(7) . . ?
C044 C045 H045 118.5 . . ?
F01B C046 C043 112.5(6) . . ?
F01M C046 F01B 107.4(8) . . ?
F01M C046 F01R 105.0(6) . . ?
F01M C046 C043 112.8(6) . . ?
F01R C046 F01B 108.2(6) . . ?
F01R C046 C043 110.5(7) . . ?
F5 C047 F4 105.2(5) . . ?
F5 C047 C044 112.5(6) . . ?
F4 C047 C044 109.9(7) . . ?
F6 C047 F5 113.8(7) . . ?
F6 C047 F4 103.5(6) . . ?
F6 C047 C044 111.3(5) . . ?
F6A C047 C044 73.0(10) . . ?
F6A C047 F5A 110.1(10) . . ?
F6A C047 F4A 137.5(13) . . ?
F5A C047 C044 111.2(9) . . ?
F4A C047 C044 84.8(11) . . ?
F4A C047 F5A 111.6(10) . . ?
C047 F6A C044 62.8(9) . . ?
C047 F4A C044 54.4(8) . . ?
C1A O1A F00C 107(3) . . ?
O1A C1A Tc1A 167(3) . . ?
C3 Tc1A C5 163.2(5) . . ?
C2 Tc1A C3 87.1(3) . . ?
C2 Tc1A C5 93.4(3) . . ?
C4 Tc1A C3 86.4(3) . . ?
C4 Tc1A C2 169.8(4) . . ?
C4 Tc1A C5 90.6(3) . . ?
C1A Tc1A C3 106.5(9) . . ?
C1A Tc1A C2 93.3(9) . . ?
C1A Tc1A C5 90.2(9) . . ?
C1A Tc1A C4 96.1(9) . . ?

loop_
_geom_bond_atom_site_label_1
_geom_bond_atom_site_label_2
_geom_bond_distance
_geom_bond_site_symmetry_2
_geom_bond_publ_flag
Tc C3 2.026(5) . ?
Tc C2 2.019(5) . ?
Tc C5 2.026(5) . ?
Tc C4 2.010(5) . ?
Tc C1 1.975(6) . ?
F002 C039 1.330(6) . ?
F003 C01W 1.358(5) . ?
F004 C035 1.360(5) . ?
F005 C03R 1.323(7) . ?
F006 C039 1.347(6) . ?
F007 C038 1.335(6) . ?
F008 C01S 1.330(6) . ?
F009 C02Y 1.340(6) . ?
F00A C03S 1.338(6) . ?
F00B C038 1.340(6) . ?
F00C C03R 1.349(7) . ?
F00C O1A 1.47(4) . ?
F00D C02Y 1.343(6) . ?
F00E C02S 1.330(6) . ?
F00F C03V 1.338(6) . ?
F00G C03E 1.330(6) . ?
F00H C03C 1.359(5) . ?
F00I C03V 1.341(6) . ?
F00J C01S 1.331(6) . ?
F00K C038 1.347(6) . ?
F00L C03T 1.357(5) . ?
F00M C03S 1.327(6) . ?
F00N C02S 1.330(6) . ?
F00O C02S 1.325(6) . ?
F00P C03H 1.333(6) . ?
F00Q C039 1.353(6) . ?
F00R C03S 1.346(6) . ?
F00S C02Y 1.337(6) . ?
F00T C01S 1.319(6) . ?
F00U C03H 1.329(7) . ?
F00V C03V 1.350(6) . ?
F00W C03R 1.332(6) . ?
F00X C03H 1.332(6) . ?
N4 C4 1.172(6) . ?
N4 C01J 1.390(6) . ?
F00Z C03Z 1.343(6) . ?
N3 C3 1.171(6) . ?
N3 C01D 1.394(5) . ?
N2 C2 1.156(6) . ?
N2 C02G 1.408(5) . ?
F012 C03E 1.287(7) . ?
F013 C03Z 1.341(7) . ?
N5 C5 1.164(6) . ?
N5 C01N 1.400(5) . ?
F5 C047 1.316(8) . ?
F11 C040 1.351(12) . ?
F017 C03Z 1.306(7) . ?
C3 Tc1A 2.040(7) . ?
F019 C03E 1.367(7) . ?
C2 Tc1A 2.001(7) . ?
F01B C046 1.350(10) . ?
C01C H01C 0.9500 . ?
C01C C01I 1.393(6) . ?
C01C C01Q 1.390(6) . ?
C01D C02A 1.409(6) . ?
C01D C02M 1.415(6) . ?
C5 Tc1A 2.046(7) . ?
C01F C01H 1.494(6) . ?
C01F C01T 1.404(6) . ?
C01F C02T 1.390(7) . ?
C4 Tc1A 1.998(7) . ?
C01H C01X 1.398(6) . ?
C01H C02G 1.403(6) . ?
C01I C030 1.375(7) . ?
C01I C03S 1.496(6) . ?
C01J C023 1.408(6) . ?
C01J C027 1.406(6) . ?
C01K C025 1.389(7) . ?
C01K C02Y 1.495(7) . ?
C01K C03G 1.393(7) . ?
O1 C1 1.144(7) . ?
F01M C046 1.339(8) . ?
C01N C01V 1.405(6) . ?
C01N C02U 1.410(6) . ?
F9 C042 1.319(9) . ?
C01P H01P 0.9500 . ?
C01P C02L 1.385(7) . ?
C01P C02P 1.385(7) . ?
C01Q C02F 1.494(6) . ?
C01Q C02K 1.397(6) . ?
F01R C046 1.346(9) . ?
C01S C02Q 1.521(6) . ?
C01T H01T 0.9500 . ?
C01T C03D 1.390(6) . ?
C01U H01U 0.9500 . ?
C01U C01W 1.387(7) . ?
C01U C027 1.389(6) . ?
C01V C024 1.492(6) . ?
C01V C02R 1.398(6) . ?
C01W C01Z 1.371(7) . ?
C01X H01X 0.9500 . ?
C01X C035 1.380(7) . ?
C01Y C023 1.490(6) . ?
C01Y C028 1.403(6) . ?
C01Y C02H 1.396(6) . ?
C01Z H01Z 0.9500 . ?
C01Z C023 1.405(6) . ?
F2 C041 1.373(10) . ?
C021 C02M 1.491(6) . ?
C021 C02Z 1.395(7) . ?
C021 C034 1.394(7) . ?
C022 C027 1.511(6) . ?
C022 C02O 1.398(7) . ?
C022 C032 1.402(6) . ?
C024 C025 1.394(7) . ?
C024 C031 1.406(6) . ?
C025 H025 0.9500 . ?
F10 C040 1.358(12) . ?
C028 H028 0.9500 . ?
C028 C02Q 1.382(6) . ?
F12 C040 1.333(12) . ?
C02A C02E 1.487(6) . ?
C02A C03J 1.399(6) . ?
C02B H02B 0.9500 . ?
C02B C02E 1.405(6) . ?
C02B C02L 1.394(7) . ?
C02C H02C 0.9500 . ?
C02C C02F 1.394(6) . ?
C02C C035 1.373(7) . ?
F1 C041 1.323(10) . ?
C02E C02V 1.391(7) . ?
C02F C02G 1.414(6) . ?
C02H H02H 0.9500 . ?
C02H C02X 1.396(6) . ?
C02I C02K 1.396(6) . ?
C02I C030 1.377(6) . ?
C02I C03E 1.488(7) . ?
F7 C042 1.321(10) . ?
C02K H02K 0.9500 . ?
C02L C039 1.502(7) . ?
C02M C02N 1.400(6) . ?
C02N H02N 0.9500 . ?
C02N C03T 1.374(7) . ?
C02O H02O 0.9500 . ?
C02O C037 1.391(7) . ?
C02P C02V 1.396(7) . ?
C02P C038 1.498(7) . ?
C02Q C033 1.387(7) . ?
C02R H02R 0.9500 . ?
C02R C03C 1.367(7) . ?
C02S C03D 1.505(6) . ?
C02T H02T 0.9500 . ?
C02T C03M 1.397(7) . ?
C02U C02W 1.495(7) . ?
C02U C03K 1.391(6) . ?
C02V H02V 0.9500 . ?
C02W C03X 1.375(8) . ?
C02W C03Y 1.405(9) . ?
C02X C033 1.399(6) . ?
C02X C03V 1.500(7) . ?
C02Z H02Z 0.9500 . ?
C02Z C03A 1.389(7) . ?
C030 H030 0.9500 . ?
C031 H031 0.9500 . ?
C031 C036 1.385(7) . ?
C032 H032 0.9500 . ?
C032 C03L 1.388(7) . ?
C033 H033 0.9500 . ?
C034 H034 0.9500 . ?
C034 C03B 1.398(7) . ?
C036 C03G 1.387(7) . ?
C036 C041 1.502(7) . ?
C037 C03Q 1.392(7) . ?
C037 C03Z 1.498(7) . ?
C03A C03F 1.393(7) . ?
C03A C040 1.503(8) . ?
C03B C03F 1.382(7) . ?
C03B C03H 1.523(7) . ?
C03C C03K 1.375(7) . ?
C03D C03N 1.381(7) . ?
C03F H03F 0.9500 . ?
C03G H03G 0.9500 . ?
F8 C042 1.365(10) . ?
C03J H03J 0.9500 . ?
C03J C03T 1.380(7) . ?
C03K H03K 0.9500 . ?
C03L C03Q 1.389(8) . ?
C03L C03R 1.509(7) . ?
C03M C03N 1.391(7) . ?
C03M C042 1.511(7) . ?
C03N H03N 0.9500 . ?
F4 C047 1.356(8) . ?
C03Q H03Q 0.9500 . ?
F6 C047 1.284(9) . ?
F3 C041 1.329(10) . ?
C03X H03X 0.9500 . ?
C03X C043 1.468(9) . ?
C03Y H03Y 0.9500 . ?
C03Y C044 1.395(8) . ?
C040 F12A 1.333(9) . ?
C040 F10A 1.317(9) . ?
C040 F11A 1.383(9) . ?
C041 F2A 1.302(9) . ?
C041 F3A 1.357(9) . ?
C041 F1A 1.344(10) . ?
C042 F7A 1.357(11) . ?
C042 F8A 1.345(12) . ?
C042 F9A 1.339(11) . ?
C043 C045 1.358(10) . ?
C043 C046 1.474(11) . ?
C044 C045 1.355(11) . ?
C044 C047 1.526(10) . ?
C044 F6A 1.642(18) . ?
C044 F4A 1.87(2) . ?
C045 H045 0.9500 . ?
C047 F6A 1.197(16) . ?
C047 F5A 1.409(17) . ?
C047 F4A 1.225(16) . ?
O1A C1A 1.161(18) . ?
C1A Tc1A 1.966(15) . ?

loop_
_geom_torsion_atom_site_label_1
_geom_torsion_atom_site_label_2
_geom_torsion_atom_site_label_3
_geom_torsion_atom_site_label_4
_geom_torsion
_geom_torsion_site_symmetry_1
_geom_torsion_site_symmetry_2
_geom_torsion_site_symmetry_3
_geom_torsion_site_symmetry_4
_geom_torsion_publ_flag
F003 C01W C01Z C023 -179.9(4) . . . . ?
F008 C01S C02Q C028 -3.9(7) . . . . ?
F008 C01S C02Q C033 178.8(4) . . . . ?
F00C O1A C1A Tc1A -170(11) . . . . ?
F00E C02S C03D C01T -116.2(5) . . . . ?
F00E C02S C03D C03N 65.0(6) . . . . ?
F00H C03C C03K C02U -179.8(5) . . . . ?
F00J C01S C02Q C028 -122.2(5) . . . . ?
F00J C01S C02Q C033 60.6(6) . . . . ?
F00N C02S C03D C01T 4.0(7) . . . . ?
F00N C02S C03D C03N -174.7(5) . . . . ?
F00O C02S C03D C01T 124.9(5) . . . . ?
F00O C02S C03D C03N -53.9(7) . . . . ?
F00T C01S C02Q C028 117.7(5) . . . . ?
F00T C01S C02Q C033 -59.5(6) . . . . ?
N4 C01J C023 C01Y -6.4(6) . . . . ?
N4 C01J C023 C01Z 179.0(4) . . . . ?
N4 C01J C027 C01U -179.3(4) . . . . ?
N4 C01J C027 C022 3.7(6) . . . . ?
N3 C01D C02A C02E -6.8(7) . . . . ?
N3 C01D C02A C03J 176.5(4) . . . . ?
N3 C01D C02M C021 4.9(7) . . . . ?
N3 C01D C02M C02N -177.0(4) . . . . ?
N5 C01N C01V C024 -2.2(7) . . . . ?
N5 C01N C01V C02R -178.6(4) . . . . ?
N5 C01N C02U C02W -0.4(7) . . . . ?
N5 C01N C02U C03K 177.8(4) . . . . ?
C3 N3 C01D C02A 16(2) . . . . ?
C3 N3 C01D C02M -163.5(17) . . . . ?
C01C C01I C030 C02I -0.5(6) . . . . ?
C01C C01I C03S F00A -66.2(6) . . . . ?
C01C C01I C03S F00M 53.7(6) . . . . ?
C01C C01I C03S F00R 174.6(4) . . . . ?
C01C C01Q C02F C02C 45.1(6) . . . . ?
C01C C01Q C02F C02G -134.2(4) . . . . ?
C01C C01Q C02K C02I -1.2(7) . . . . ?
C01D N3 C3 Tc1A -120(2) . . . . ?
C01D C02A C02E C02B -51.5(6) . . . . ?
C01D C02A C02E C02V 134.2(5) . . . . ?
C01D C02A C03J C03T 1.3(7) . . . . ?
C01D C02M C02N C03T -0.3(7) . . . . ?
C5 N5 C01N C01V 169(2) . . . . ?
C5 N5 C01N C02U -10(2) . . . . ?
C01F C01H C01X C035 -179.6(4) . . . . ?
C01F C01H C02G N2 1.9(7) . . . . ?
C01F C01H C02G C02F -179.3(4) . . . . ?
C01F C01T C03D C02S -178.9(5) . . . . ?
C01F C01T C03D C03N -0.2(8) . . . . ?
C01F C02T C03M C03N 0.6(8) . . . . ?
C01F C02T C03M C042 -180.0(5) . . . . ?
C4 N4 C01J C023 -134.8(16) . . . . ?
C4 N4 C01J C027 48.7(19) . . . . ?
C01H C01F C01T C03D 176.8(4) . . . . ?
C01H C01F C02T C03M -177.1(5) . . . . ?
C01H C01X C035 F004 179.4(4) . . . . ?
C01H C01X C035 C02C -1.4(8) . . . . ?
C01I C01C C01Q C02F -175.8(4) . . . . ?
C01I C01C C01Q C02K 0.9(6) . . . . ?
C01J N4 C4 Tc1A -12(3) . . . . ?
C01N N5 C5 Tc1A -102(3) . . . . ?
C01N C01V C024 C025 -53.3(7) . . . . ?
C01N C01V C024 C031 131.7(5) . . . . ?
C01N C01V C02R C03C 0.7(7) . . . . ?
C01N C02U C02W C03X -64.3(7) . . . . ?
C01N C02U C02W C03Y 116.9(5) . . . . ?
C01N C02U C03K C03C 0.9(7) . . . . ?
C01P C02L C039 F002 160.6(4) . . . . ?
C01P C02L C039 F006 -78.1(5) . . . . ?
C01P C02L C039 F00Q 40.0(6) . . . . ?
C01P C02P C02V C02E -1.2(7) . . . . ?
C01P C02P C038 F007 -103.2(5) . . . . ?
C01P C02P C038 F00B 136.6(5) . . . . ?
C01P C02P C038 F00K 17.0(6) . . . . ?
C01Q C01C C01I C030 -0.1(6) . . . . ?
C01Q C01C C01I C03S 177.5(4) . . . . ?
C01Q C02F C02G N2 -2.8(6) . . . . ?
C01Q C02F C02G C01H 178.4(4) . . . . ?
C01S C02Q C033 C02X 177.8(4) . . . . ?
C01T C01F C01H C01X -133.5(5) . . . . ?
C01T C01F C01H C02G 46.0(7) . . . . ?
C01T C01F C02T C03M -0.8(7) . . . . ?
C01T C03D C03N C03M 0.0(8) . . . . ?
C01U C01W C01Z C023 0.3(7) . . . . ?
C01V C01N C02U C02W -179.3(5) . . . . ?
C01V C01N C02U C03K -1.1(7) . . . . ?
C01V C024 C025 C01K -174.3(4) . . . . ?
C01V C024 C031 C036 175.9(4) . . . . ?
C01V C02R C03C F00H 179.0(5) . . . . ?
C01V C02R C03C C03K -0.9(9) . . . . ?
C01W C01U C027 C01J -1.6(6) . . . . ?
C01W C01U C027 C022 175.5(4) . . . . ?
C01W C01Z C023 C01J 2.3(7) . . . . ?
C01W C01Z C023 C01Y -172.5(4) . . . . ?
C01X C01H C02G N2 -178.6(4) . . . . ?
C01X C01H C02G C02F 0.3(7) . . . . ?
C01Y C028 C02Q C01S -177.5(4) . . . . ?
C01Y C028 C02Q C033 -0.3(7) . . . . ?
C01Y C02H C02X C033 0.1(7) . . . . ?
C01Y C02H C02X C03V -178.7(4) . . . . ?
C021 C02M C02N C03T 177.9(5) . . . . ?
C021 C02Z C03A C03F -1.3(8) . . . . ?
C021 C02Z C03A C040 178.3(5) . . . . ?
C021 C034 C03B C03F -1.0(7) . . . . ?
C021 C034 C03B C03H 172.9(4) . . . . ?
C022 C02O C037 C03Q -1.6(7) . . . . ?
C022 C02O C037 C03Z 177.9(5) . . . . ?
C022 C032 C03L C03Q -2.2(7) . . . . ?
C022 C032 C03L C03R 178.0(5) . . . . ?
C023 C01J C027 C01U 4.3(6) . . . . ?
C023 C01J C027 C022 -172.7(4) . . . . ?
C023 C01Y C028 C02Q 177.2(4) . . . . ?
C023 C01Y C02H C02X -177.0(4) . . . . ?
C024 C01V C02R C03C -175.9(5) . . . . ?
C024 C031 C036 C03G -1.5(8) . . . . ?
C024 C031 C036 C041 177.9(5) . . . . ?
C025 C01K C02Y F009 168.1(4) . . . . ?
C025 C01K C02Y F00D -71.0(6) . . . . ?
C025 C01K C02Y F00S 47.3(6) . . . . ?
C025 C01K C03G C036 0.9(7) . . . . ?
C025 C024 C031 C036 0.8(7) . . . . ?
C027 C01J C023 C01Y 170.0(4) . . . . ?
C027 C01J C023 C01Z -4.6(6) . . . . ?
C027 C01U C01W F003 179.5(4) . . . . ?
C027 C01U C01W C01Z -0.6(7) . . . . ?
C027 C022 C02O C037 179.6(4) . . . . ?
C027 C022 C032 C03L -177.7(4) . . . . ?
C028 C01Y C023 C01J -126.0(5) . . . . ?
C028 C01Y C023 C01Z 48.5(6) . . . . ?
C028 C01Y C02H C02X 0.1(7) . . . . ?
C028 C02Q C033 C02X 0.5(7) . . . . ?
C02A C01D C02M C021 -174.9(4) . . . . ?
C02A C01D C02M C02N 3.2(7) . . . . ?
C02A C02E C02V C02P 174.7(4) . . . . ?
C02A C03J C03T F00L -179.8(5) . . . . ?
C02A C03J C03T C02N 1.5(8) . . . . ?
C02B C02E C02V C02P 0.3(6) . . . . ?
C02B C02L C039 F002 -18.6(6) . . . . ?
C02B C02L C039 F006 102.7(5) . . . . ?
C02B C02L C039 F00Q -139.2(5) . . . . ?
C02C C02F C02G N2 178.0(4) . . . . ?
C02C C02F C02G C01H -0.9(7) . . . . ?
C02E C02A C03J C03T -175.5(4) . . . . ?
C02E C02B C02L C01P -3.2(7) . . . . ?
C02E C02B C02L C039 176.0(4) . . . . ?
C02F C01Q C02K C02I 175.5(4) . . . . ?
C02F C02C C035 F004 179.9(4) . . . . ?
C02F C02C C035 C01X 0.7(8) . . . . ?
C02G C01H C01X C035 0.8(7) . . . . ?
C02H C01Y C023 C01J 51.0(6) . . . . ?
C02H C01Y C023 C01Z -134.4(5) . . . . ?
C02H C01Y C028 C02Q 0.0(7) . . . . ?
C02H C02X C033 C02Q -0.4(7) . . . . ?
C02H C02X C03V F00F -142.4(5) . . . . ?
C02H C02X C03V F00I -21.3(7) . . . . ?
C02H C02X C03V F00V 98.5(5) . . . . ?
C02K C01Q C02F C02C -131.5(5) . . . . ?
C02K C01Q C02F C02G 49.2(6) . . . . ?
C02K C02I C030 C01I 0.3(7) . . . . ?
C02K C02I C03E F00G 143.5(5) . . . . ?
C02K C02I C03E F012 18.1(8) . . . . ?
C02K C02I C03E F019 -100.3(6) . . . . ?
C02L C01P C02P C02V -0.2(7) . . . . ?
C02L C01P C02P C038 176.9(4) . . . . ?
C02L C02B C02E C02A -172.5(4) . . . . ?
C02L C02B C02E C02V 1.8(6) . . . . ?
C02M C01D C02A C02E 173.0(4) . . . . ?
C02M C01D C02A C03J -3.7(7) . . . . ?
C02M C021 C02Z C03A 174.6(4) . . . . ?
C02M C021 C034 C03B -173.2(4) . . . . ?
C02M C02N C03T F00L 179.3(5) . . . . ?
C02M C02N C03T C03J -2.0(8) . . . . ?
C02O C022 C027 C01J 121.5(5) . . . . ?
C02O C022 C027 C01U -55.4(6) . . . . ?
C02O C022 C032 C03L 0.8(7) . . . . ?
C02O C037 C03Q C03L 0.3(7) . . . . ?
C02O C037 C03Z F00Z -18.8(7) . . . . ?
C02O C037 C03Z F013 -136.7(5) . . . . ?
C02O C037 C03Z F017 104.2(6) . . . . ?
C02P C01P C02L C02B 2.4(7) . . . . ?
C02P C01P C02L C039 -176.8(4) . . . . ?
C02R C01V C024 C025 123.1(5) . . . . ?
C02R C01V C024 C031 -51.8(6) . . . . ?
C02R C03C C03K C02U 0.1(9) . . . . ?
C02S C03D C03N C03M 178.7(5) . . . . ?
C02T C01F C01H C01X 42.7(6) . . . . ?
C02T C01F C01H C02G -137.8(5) . . . . ?
C02T C01F C01T C03D 0.6(7) . . . . ?
C02T C03M C03N C03D -0.2(8) . . . . ?
C02T C03M C042 F9 176.5(8) . . . . ?
C02T C03M C042 F7 50.6(9) . . . . ?
C02T C03M C042 F8 -65.2(8) . . . . ?
C02T C03M C042 F7A 25.1(10) . . . . ?
C02T C03M C042 F8A -92.2(8) . . . . ?
C02T C03M C042 F9A 145.2(8) . . . . ?
C02U C01N C01V C024 176.7(4) . . . . ?
C02U C01N C01V C02R 0.2(7) . . . . ?
C02U C02W C03X C043 -176.1(5) . . . . ?
C02U C02W C03Y C044 178.7(5) . . . . ?
C02V C02P C038 F007 73.9(5) . . . . ?
C02V C02P C038 F00B -46.3(6) . . . . ?
C02V C02P C038 F00K -166.0(4) . . . . ?
C02W C02U C03K C03C 179.2(5) . . . . ?
C02W C03X C043 C045 -3.7(8) . . . . ?
C02W C03X C043 C046 -179.9(5) . . . . ?
C02W C03Y C044 C045 -1.7(8) . . . . ?
C02W C03Y C044 C047 -178.4(5) . . . . ?
C02W C03Y C044 F6A 128.3(10) . . . . ?
C02W C03Y C044 F4A -130.4(9) . . . . ?
C02Y C01K C025 C024 175.6(4) . . . . ?
C02Y C01K C03G C036 -176.2(4) . . . . ?
C02Z C021 C02M C01D 105.9(5) . . . . ?
C02Z C021 C02M C02N -72.2(6) . . . . ?
C02Z C021 C034 C03B 0.1(6) . . . . ?
C02Z C03A C03F C03B 0.4(8) . . . . ?
C02Z C03A C040 F11 -128.2(9) . . . . ?
C02Z C03A C040 F10 -10.3(10) . . . . ?
C02Z C03A C040 F12 111.1(9) . . . . ?
C02Z C03A C040 F12A 19.3(9) . . . . ?
C02Z C03A C040 F10A -106.1(7) . . . . ?
C02Z C03A C040 F11A 135.9(6) . . . . ?
C030 C01I C03S F00A 111.4(5) . . . . ?
C030 C01I C03S F00M -128.7(5) . . . . ?
C030 C01I C03S F00R -7.8(6) . . . . ?
C030 C02I C02K C01Q 0.6(7) . . . . ?
C030 C02I C03E F00G -38.7(7) . . . . ?
C030 C02I C03E F012 -164.1(5) . . . . ?
C030 C02I C03E F019 77.5(6) . . . . ?
C031 C024 C025 C01K 0.7(7) . . . . ?
C031 C036 C03G C01K 0.7(7) . . . . ?
C031 C036 C041 F2 36.3(9) . . . . ?
C031 C036 C041 F1 154.5(7) . . . . ?
C031 C036 C041 F3 -81.4(8) . . . . ?
C031 C036 C041 F2A 2.7(9) . . . . ?
C031 C036 C041 F3A -119.0(7) . . . . ?
C031 C036 C041 F1A 126.4(7) . . . . ?
C032 C022 C027 C01J -59.9(6) . . . . ?
C032 C022 C027 C01U 123.1(5) . . . . ?
C032 C022 C02O C037 1.0(7) . . . . ?
C032 C03L C03Q C037 1.6(8) . . . . ?
C032 C03L C03R F005 107.4(6) . . . . ?
C032 C03L C03R F00C -13.0(7) . . . . ?
C032 C03L C03R F00W -132.6(5) . . . . ?
C033 C02X C03V F00F 38.7(6) . . . . ?
C033 C02X C03V F00I 159.8(5) . . . . ?
C033 C02X C03V F00V -80.4(6) . . . . ?
C034 C021 C02M C01D -80.7(6) . . . . ?
C034 C021 C02M C02N 101.2(5) . . . . ?
C034 C021 C02Z C03A 1.1(7) . . . . ?
C034 C03B C03F C03A 0.8(7) . . . . ?
C034 C03B C03H F00P 142.6(5) . . . . ?
C034 C03B C03H F00U 22.0(7) . . . . ?
C034 C03B C03H F00X -98.2(6) . . . . ?
C035 C02C C02F C01Q -178.9(4) . . . . ?
C035 C02C C02F C02G 0.4(7) . . . . ?
C038 C02P C02V C02E -178.3(4) . . . . ?
C03E C02I C02K C01Q 178.4(5) . . . . ?
C03E C02I C030 C01I -177.6(4) . . . . ?
C03F C03A C040 F11 51.4(10) . . . . ?
C03F C03A C040 F10 169.3(9) . . . . ?
C03F C03A C040 F12 -69.3(10) . . . . ?
C03F C03A C040 F12A -161.0(7) . . . . ?
C03F C03A C040 F10A 73.5(8) . . . . ?
C03F C03A C040 F11A -44.5(8) . . . . ?
C03F C03B C03H F00P -43.2(6) . . . . ?
C03F C03B C03H F00U -163.9(5) . . . . ?
C03F C03B C03H F00X 75.9(6) . . . . ?
C03G C01K C025 C024 -1.6(7) . . . . ?
C03G C01K C02Y F009 -14.7(7) . . . . ?
C03G C01K C02Y F00D 106.1(5) . . . . ?
C03G C01K C02Y F00S -135.5(5) . . . . ?
C03G C036 C041 F2 -144.3(7) . . . . ?
C03G C036 C041 F1 -26.0(9) . . . . ?
C03G C036 C041 F3 98.1(8) . . . . ?
C03G C036 C041 F2A -177.9(7) . . . . ?
C03G C036 C041 F3A 60.4(8) . . . . ?
C03G C036 C041 F1A -54.2(8) . . . . ?
C03H C03B C03F C03A -173.3(5) . . . . ?
C03J C02A C02E C02B 125.2(5) . . . . ?
C03J C02A C02E C02V -49.1(6) . . . . ?
C03K C02U C02W C03X 117.4(6) . . . . ?
C03K C02U C02W C03Y -61.4(6) . . . . ?
C03N C03M C042 F9 -4.2(10) . . . . ?
C03N C03M C042 F7 -130.1(7) . . . . ?
C03N C03M C042 F8 114.2(7) . . . . ?
C03N C03M C042 F7A -155.5(8) . . . . ?
C03N C03M C042 F8A 87.2(9) . . . . ?
C03N C03M C042 F9A -35.4(10) . . . . ?
C03Q C037 C03Z F00Z 160.7(5) . . . . ?
C03Q C037 C03Z F013 42.8(7) . . . . ?
C03Q C037 C03Z F017 -76.3(7) . . . . ?
C03Q C03L C03R F005 -72.4(6) . . . . ?
C03Q C03L C03R F00C 167.2(5) . . . . ?
C03Q C03L C03R F00W 47.6(7) . . . . ?
C03R F00C O1A C1A 10(4) . . . . ?
C03R C03L C03Q C037 -178.6(5) . . . . ?
C03S C01I C030 C02I -178.1(4) . . . . ?
C03V C02X C033 C02Q 178.5(4) . . . . ?
C03X C02W C03Y C044 -0.2(8) . . . . ?
C03X C043 C045 C044 1.9(9) . . . . ?
C03X C043 C046 F01B -38.4(8) . . . . ?
C03X C043 C046 F01M 83.2(8) . . . . ?
C03X C043 C046 F01R -159.5(5) . . . . ?
C03Y C02W C03X C043 2.8(7) . . . . ?
C03Y C044 C045 C043 0.7(9) . . . . ?
C03Y C044 C047 F5 89.8(7) . . . . ?
C03Y C044 C047 F4 -153.4(5) . . . . ?
C03Y C044 C047 F6 -39.3(8) . . . . ?
C03Y C044 C047 F6A -112.2(11) . . . . ?
C03Y C044 C047 F5A -6.7(11) . . . . ?
C03Y C044 C047 F4A 104.5(11) . . . . ?
C03Y C044 F6A C047 98.8(11) . . . . ?
C03Y C044 F4A C047 -101.6(10) . . . . ?
C03Z C037 C03Q C03L -179.1(5) . . . . ?
C040 C03A C03F C03B -179.2(5) . . . . ?
C041 C036 C03G C01K -178.8(5) . . . . ?
C042 C03M C03N C03D -179.6(5) . . . . ?
C045 C043 C046 F01B 145.6(7) . . . . ?
C045 C043 C046 F01M -92.8(8) . . . . ?
C045 C043 C046 F01R 24.5(9) . . . . ?
C045 C044 C047 F5 -86.9(8) . . . . ?
C045 C044 C047 F4 30.0(8) . . . . ?
C045 C044 C047 F6 144.1(6) . . . . ?
C045 C044 C047 F6A 71.2(11) . . . . ?
C045 C044 C047 F5A 176.7(10) . . . . ?
C045 C044 C047 F4A -72.2(11) . . . . ?
C045 C044 F6A C047 -124.9(8) . . . . ?
C045 C044 F4A C047 123.7(9) . . . . ?
C046 C043 C045 C044 177.8(6) . . . . ?
C047 C044 C045 C043 177.5(6) . . . . ?
F6A C044 C045 C043 -140.4(8) . . . . ?
F6A C044 C047 F5A 105.5(11) . . . . ?
F6A C044 C047 F4A -143.3(13) . . . . ?
F6A C044 F4A C047 25.0(9) . . . . ?
F6A C047 F4A C044 -57.8(19) . . . . ?
F5A C047 F6A C044 -106.9(11) . . . . ?
F5A C047 F4A C044 110.8(11) . . . . ?
F4A C044 C045 C043 137.8(8) . . . . ?
F4A C044 C047 F6A 143.3(13) . . . . ?
F4A C044 C047 F5A -111.1(11) . . . . ?
F4A C044 F6A C047 -23.3(9) . . . . ?
F4A C047 F6A C044 62(2) . . . . ?
O1A F00C C03R F005 -60(2) . . . . ?
O1A F00C C03R F00W -173(2) . . . . ?
O1A F00C C03R C03L 64(2) . . . . ?
